data_7134512
loop_
_publ_author_name
'Liberka, Michal'
'Gas, Piotr'
'Chorazy, Szymon'

_publ_section_title
;
 Decanuclear {CuI6ReV4} clusters utilizing cyanido and nitrido molecular
 bridges as efficient ligand-modulated luminophores
;
_journal_issue 47
_journal_name_full 'Chemical Communications'
_journal_page_first 8580
_journal_page_last 8583
_journal_paper_doi 10.1039/D5CC00403A
_journal_volume 61
_journal_year 2025
_chemical_formula_moiety 'C231.20 H180.80 Cu6 N31.60 O3.60 P12 Re4, 10.2(C H4 O), 0.8(C H O)'
_chemical_formula_sum 'C242.2 H224.8 Cu6 N31.6 O14.6 P12 Re4'
_chemical_formula_weight 5309.46
_space_group_IT_number 2
_space_group_name_Hall '-P 1'
_space_group_name_H-M_alt 'P -1'
_symmetry_cell_setting triclinic
_symmetry_Int_Tables_number 2
_symmetry_space_group_name_Hall '-P 1'
_symmetry_space_group_name_H-M 'P -1'
_atom_sites_solution_hydrogens mixed
_audit_conform_dict_location ftp://ftp.iucr.org/pub/cif_core.dic
_audit_conform_dict_name cif_core.dic
_audit_conform_dict_version 2.4.5
_audit_creation_date 2025-05-05T22:04:06-00:00
_audit_creation_method 'WinGX routine CIF_UPDATE'
_audit_update_record
;
2025-05-05 deposited with the CCDC.	2025-05-08 downloaded from the CCDC.
;
_cell_angle_alpha 111.983(3)
_cell_angle_beta 99.066(3)
_cell_angle_gamma 110.968(3)
_cell_formula_units_Z 1
_cell_length_a 17.8452(19)
_cell_length_b 19.7115(19)
_cell_length_c 21.973(2)
_cell_measurement_reflns_used 58620
_cell_measurement_temperature 125(2)
_cell_measurement_theta_max 25.026
_cell_measurement_theta_min 1.895
_cell_measurement_wavelength 0.71073
_cell_volume 6301.9(11)
_computing_data_collection 'Bruker APEX4'
_computing_molecular_graphics 'Ortep for Windows (Farrugia, 2012)'
_computing_publication_material 'WinGX publication routines (Farrugia, 2012)'
_computing_structure_refinement 'SHELXL-2018/3 (Sheldrick, 2018)'
_computing_structure_solution 'SHELXT 2018/2 (Sheldrick, 2018)'
_diffrn_ambient_temperature 125(2)
_diffrn_measured_fraction_theta_full 0.999
_diffrn_measured_fraction_theta_max 0.999
_diffrn_measurement_device_type 'D8Quest Eco Photon50'
_diffrn_measurement_method \w
_diffrn_radiation_monochromator graphite
_diffrn_radiation_probe x-ray
_diffrn_radiation_type MoK\a
_diffrn_radiation_wavelength 0.71073
_diffrn_reflns_av_R_equivalents 0.0879
_diffrn_reflns_av_unetI/netI 0.1153
_diffrn_reflns_Laue_measured_fraction_full 0.999
_diffrn_reflns_Laue_measured_fraction_max 0.999
_diffrn_reflns_limit_h_max 21
_diffrn_reflns_limit_h_min -21
_diffrn_reflns_limit_k_max 23
_diffrn_reflns_limit_k_min -21
_diffrn_reflns_limit_l_max 26
_diffrn_reflns_limit_l_min -26
_diffrn_reflns_number 58620
_diffrn_reflns_point_group_measured_fraction_full 0.999
_diffrn_reflns_point_group_measured_fraction_max 0.999
_diffrn_reflns_theta_full 25.026
_diffrn_reflns_theta_max 25.026
_diffrn_reflns_theta_min 1.895
_diffrn_standards_decay_% 0
_diffrn_standards_interval_count 0
_diffrn_standards_interval_time 0
_diffrn_standards_number 0
_exptl_absorpt_coefficient_mu 2.546
_exptl_absorpt_correction_T_max 0.7454
_exptl_absorpt_correction_T_min 0.6647
_exptl_absorpt_correction_type multi-scan
_exptl_absorpt_process_details 'TWINABS (Sheldrick, 2009)'
_exptl_crystal_colour yellow
_exptl_crystal_density_diffrn 1.399
_exptl_crystal_density_method 'not measured'
_exptl_crystal_description block
_exptl_crystal_F_000 2670
_exptl_crystal_size_max 0.21
_exptl_crystal_size_mid 0.15
_exptl_crystal_size_min 0.06
_refine_diff_density_max 1.305
_refine_diff_density_min -0.913
_refine_diff_density_rms 0.153
_refine_ls_extinction_method none
_refine_ls_goodness_of_fit_ref 1.019
_refine_ls_hydrogen_treatment mixed
_refine_ls_matrix_type full
_refine_ls_number_constraints 0
_refine_ls_number_parameters 1584
_refine_ls_number_reflns 22245
_refine_ls_number_restraints 414
_refine_ls_restrained_S_all 1.018
_refine_ls_R_factor_all 0.104
_refine_ls_R_factor_gt 0.0649
_refine_ls_shift/su_max 0.011
_refine_ls_shift/su_mean 0
_refine_ls_structure_factor_coef Fsqd
_refine_ls_weighting_details 'w=1/[\s^2^(Fo^2^)+(0.0629P)^2^+22.3512P] where P=(Fo^2^+2Fc^2^)/3'
_refine_ls_weighting_scheme calc
_refine_ls_wR_factor_gt 0.149
_refine_ls_wR_factor_ref 0.1759
_reflns_Friedel_coverage 0
_reflns_number_gt 14682
_reflns_number_total 22245
_reflns_threshold_expression 'I > 2\s(I)'
_cod_data_source_file d5cc00403a2.cif
_cod_data_source_block compound_4
_cod_depositor_comments 'Adding full bibliography for 7134511--7134518.cif.'
_cod_original_cell_volume 6301.8(11)
_cod_original_formula_sum 'C242.20 H224.80 Cu6 N31.60 O14.60 P12 Re4'
_cod_database_code 7134512
_shelx_shelxl_version_number 2018/3

loop_
_symmetry_equiv_pos_as_xyz
'x, y, z'
'-x, -y, -z'

loop_
_atom_site_label
_atom_site_type_symbol
_atom_site_fract_x
_atom_site_fract_y
_atom_site_fract_z
_atom_site_U_iso_or_equiv
_atom_site_adp_type
_atom_site_occupancy
_atom_site_site_symmetry_order
_atom_site_calc_flag
_atom_site_refinement_flags_posn
_atom_site_refinement_flags_adp
_atom_site_refinement_flags_occupancy
_atom_site_disorder_assembly
_atom_site_disorder_group
Re1 Re 0.22798(2) 0.33617(2) 0.19947(2) 0.02934(11) Uani 1 1 d . . . . .
Re2 Re 0.53767(2) 0.34947(2) 0.50081(2) 0.03058(12) Uani 1 1 d D . . . .
Cu1 Cu 0.30934(7) 0.45224(7) 0.47048(6) 0.0326(3) Uani 1 1 d . . . . .
Cu2 Cu 0.36912(7) 0.15791(7) 0.23467(6) 0.0329(3) Uani 1 1 d . . . . .
Cu3 Cu 0.63146(7) 0.45799(7) 0.76930(6) 0.0323(3) Uani 1 1 d . . . . .
P2 P 0.20283(15) 0.43861(16) 0.51439(13) 0.0338(6) Uani 1 1 d . . . . .
P6 P 0.52080(16) 0.47616(16) 0.79734(13) 0.0348(6) Uani 1 1 d . . . . .
P1 P 0.10227(16) 0.35813(16) 0.19010(13) 0.0344(6) Uani 1 1 d . . . . .
P4 P 0.24962(17) 0.06596(15) 0.23601(14) 0.0394(7) Uani 1 1 d . . . . .
P5 P 0.68778(18) 0.40006(17) 0.82163(15) 0.0413(7) Uani 1 1 d . . . . .
P3 P 0.43017(18) 0.08994(17) 0.16935(14) 0.0404(7) Uani 1 1 d . . . . .
N2 N 0.2706(5) 0.3954(5) 0.3655(4) 0.0312(18) Uani 1 1 d . . . . .
N7 N 0.3923(5) 0.4134(5) 0.4967(4) 0.036(2) Uani 1 1 d . . . . .
N8 N 0.4439(5) 0.2341(5) 0.3341(4) 0.0336(19) Uani 1 1 d . . . . .
N3 N 0.3316(5) 0.2327(5) 0.2072(4) 0.036(2) Uani 1 1 d . . . . .
N9 N 0.5980(5) 0.4055(5) 0.6663(4) 0.037(2) Uani 1 1 d . . . . .
C2 C 0.2538(6) 0.3727(5) 0.3070(5) 0.030(2) Uani 1 1 d . . . . .
N5 N 0.0988(5) 0.2269(6) 0.1872(4) 0.043(2) Uani 1 1 d . . . . .
C9 C 0.5745(6) 0.3874(6) 0.6078(5) 0.034(2) Uani 1 1 d . . . . .
C8 C 0.4771(6) 0.2761(6) 0.3923(5) 0.029(2) Uani 1 1 d . . . . .
C7 C 0.4448(6) 0.3916(6) 0.5009(4) 0.034(2) Uani 1 1 d . . . . .
C3 C 0.2988(6) 0.2724(6) 0.2044(5) 0.033(2) Uani 1 1 d . . . . .
N11 N 0.2549(6) 0.6042(6) 0.5707(5) 0.063(3) Uani 1 1 d . . . . .
C100 C 0.5050(6) 0.5343(6) 0.7003(5) 0.037(2) Uani 1 1 d . . . . .
H100 H 0.543827 0.514823 0.685268 0.044 Uiso 1 1 calc R U . . .
C99 C 0.4758(6) 0.5743(6) 0.6693(5) 0.041(3) Uani 1 1 d . . . . .
H99 H 0.494061 0.582226 0.633029 0.05 Uiso 1 1 calc R U . . .
C23 C 0.0960(6) 0.4310(6) 0.2669(5) 0.038(2) Uani 1 1 d . . . . .
C101 C 0.4782(6) 0.5228(6) 0.7524(5) 0.036(2) Uani 1 1 d . . . . .
C4 C 0.1892(6) 0.2640(6) 0.0913(5) 0.041(3) Uani 1 1 d . . . . .
C73 C 0.2325(7) 0.1897(6) 0.3386(5) 0.043(3) Uani 1 1 d . . . . .
H73 H 0.277153 0.226844 0.331462 0.051 Uiso 1 1 calc R U . . .
C15 C -0.0458(6) 0.2073(7) 0.1584(5) 0.048(3) Uani 1 1 d . . . . .
H15 H -0.085529 0.227474 0.150769 0.058 Uiso 1 1 calc R U . . .
C16 C 0.0406(6) 0.2537(6) 0.1765(5) 0.040(2) Uani 1 1 d . . . . .
C108 C 0.4273(6) 0.3837(6) 0.7821(5) 0.040(3) Uani 1 1 d . . . . .
C33 C 0.2172(6) 0.5358(6) 0.5807(5) 0.033(2) Uani 1 1 d . . . . .
C68 C 0.2026(7) 0.1061(6) 0.3000(6) 0.047(3) Uani 1 1 d . . . . .
C98 C 0.4206(6) 0.6018(6) 0.6921(5) 0.042(3) Uani 1 1 d . . . . .
H98 H 0.400564 0.630547 0.672886 0.051 Uiso 1 1 calc R U . . .
C109 C 0.3661(7) 0.3877(7) 0.8129(5) 0.049(3) Uani 1 1 d . . . . .
H109 H 0.370985 0.439036 0.844239 0.059 Uiso 1 1 calc R U . . .
C28 C 0.1716(6) 0.4962(6) 0.3187(5) 0.036(2) Uani 1 1 d . . . . .
H28 H 0.224954 0.502277 0.313193 0.043 Uiso 1 1 calc R U . . .
C10 C 0.6080(7) 0.2830(6) 0.4957(5) 0.039(3) Uani 1 1 d . . . . .
C17 C 0.0469(6) 0.3647(6) 0.1171(5) 0.041(3) Uani 1 1 d . . . . .
C104 C 0.6285(7) 0.6906(7) 0.9788(6) 0.053(3) Uani 1 1 d . . . . .
H104 H 0.65224 0.747679 0.992325 0.063 Uiso 1 1 calc R U . . .
C34 C 0.0941(5) 0.3919(6) 0.4533(5) 0.032(2) Uani 1 1 d . . . . .
C29 C 0.2776(6) 0.6839(6) 0.6234(5) 0.042(3) Uani 1 1 d . . . . .
H29 H 0.304023 0.730708 0.616816 0.051 Uiso 1 1 calc R U . . .
C32 C 0.1997(6) 0.5467(6) 0.6405(5) 0.033(2) Uani 1 1 d . . . . .
H32 H 0.172224 0.500069 0.646997 0.039 Uiso 1 1 calc R U . . .
N12 N 0.2933(7) -0.0451(7) 0.0639(5) 0.074(3) Uani 1 1 d . . . . .
N10 N 0.6467(6) 0.2480(6) 0.4941(5) 0.062(3) Uani 1 1 d . . . . .
C91 C 0.6083(4) 0.3081(4) 0.8196(4) 0.051(3) Uani 1 1 d G . . . .
C92 C 0.5816(6) 0.2305(5) 0.7650(4) 0.072(4) Uani 1 1 d G . . . .
H92 H 0.607979 0.224023 0.730245 0.086 Uiso 1 1 calc R U . . .
C93 C 0.5164(6) 0.1624(4) 0.7611(5) 0.089(5) Uani 1 1 d G . . . .
H93 H 0.498151 0.109305 0.7238 0.106 Uiso 1 1 calc R U . . .
C94 C 0.4778(5) 0.1718(5) 0.8119(6) 0.087(5) Uani 1 1 d G . . . .
H94 H 0.433231 0.125264 0.809308 0.104 Uiso 1 1 calc R U . . .
C95 C 0.5045(5) 0.2495(6) 0.8665(5) 0.076(4) Uani 1 1 d G . . . .
H95 H 0.478138 0.255941 0.901262 0.092 Uiso 1 1 calc R U . . .
C96 C 0.5697(5) 0.3176(5) 0.8704(4) 0.057(3) Uani 1 1 d G . . . .
H96 H 0.587967 0.370661 0.907708 0.069 Uiso 1 1 calc R U . . .
C74 C 0.1605(7) 0.0057(6) 0.1545(6) 0.047(3) Uani 1 1 d . . . . .
C27 C 0.1683(7) 0.5519(7) 0.3779(5) 0.047(3) Uani 1 1 d . . . . .
H27 H 0.219615 0.596241 0.413356 0.057 Uiso 1 1 calc R U . . .
C97 C 0.3940(7) 0.5869(7) 0.7441(6) 0.052(3) Uani 1 1 d . . . . .
H97 H 0.353878 0.604682 0.758577 0.062 Uiso 1 1 calc R U . . .
C39 C 0.0749(6) 0.3286(6) 0.3904(5) 0.042(3) Uani 1 1 d . . . . .
H39 H 0.11847 0.315599 0.377931 0.05 Uiso 1 1 calc R U . . .
C102 C 0.5556(6) 0.5502(6) 0.8887(5) 0.035(2) Uani 1 1 d . . . . .
C105 C 0.6308(7) 0.6645(8) 1.0291(6) 0.054(3) Uani 1 1 d . . . . .
H105 H 0.655369 0.703737 1.077055 0.064 Uiso 1 1 calc R U . . .
C14 C -0.0708(8) 0.1290(7) 0.1519(6) 0.056(3) Uani 1 1 d . . . . .
H14 H -0.12981 0.094013 0.13867 0.068 Uiso 1 1 calc R U . . .
C113 C 0.4222(7) 0.3080(6) 0.7379(5) 0.046(3) Uani 1 1 d . . . . .
H113 H 0.465973 0.306061 0.71876 0.055 Uiso 1 1 calc R U . . .
C38 C -0.0084(7) 0.2826(7) 0.3442(6) 0.050(3) Uani 1 1 d . . . . .
H38 H -0.022442 0.238239 0.300008 0.061 Uiso 1 1 calc R U . . .
C49 C 0.3829(7) -0.0800(6) 0.1270(6) 0.048(3) Uani 1 1 d . . . . .
H49 H 0.432891 -0.063138 0.163063 0.057 Uiso 1 1 calc R U . . .
C24 C 0.0178(6) 0.4230(7) 0.2744(6) 0.050(3) Uani 1 1 d . . . . .
H24 H -0.03371 0.380347 0.237981 0.06 Uiso 1 1 calc R U . . .
C72 C 0.1974(8) 0.2190(7) 0.3874(6) 0.056(3) Uani 1 1 d . . . . .
H72 H 0.221845 0.27638 0.417299 0.067 Uiso 1 1 calc R U . . .
C103 C 0.5918(6) 0.6339(7) 0.9088(6) 0.047(3) Uani 1 1 d . . . . .
H103 H 0.591279 0.652145 0.874438 0.056 Uiso 1 1 calc R U . . .
C30 C 0.2607(7) 0.6926(7) 0.6843(6) 0.054(3) Uani 1 1 d . . . . .
H30 H 0.276574 0.745815 0.720352 0.065 Uiso 1 1 calc R U . . .
C83 C 0.7699(7) 0.5493(8) 0.9409(6) 0.056(3) Uani 1 1 d . . . . .
H83 H 0.75234 0.569576 0.911178 0.067 Uiso 1 1 calc R U . . .
C12 C 0.0709(7) 0.1517(7) 0.1815(5) 0.049(3) Uani 1 1 d . . . . .
H12 H 0.111791 0.133028 0.190065 0.059 Uiso 1 1 calc R U . . .
C37 C -0.0699(6) 0.3026(7) 0.3639(6) 0.055(3) Uani 1 1 d . . . . .
H37 H -0.127529 0.269856 0.333824 0.066 Uiso 1 1 calc R U . . .
C79 C 0.1686(7) 0.0313(7) 0.1035(6) 0.061(4) Uani 1 1 d . . . . .
H79 H 0.220249 0.075643 0.111358 0.073 Uiso 1 1 calc R U . . .
C13 C -0.0130(8) 0.0998(6) 0.1641(6) 0.052(3) Uani 1 1 d . . . . .
H13 H -0.030798 0.046537 0.160596 0.062 Uiso 1 1 calc R U . . .
C107 C 0.5611(8) 0.5267(7) 0.9403(6) 0.053(3) Uani 1 1 d . . . . .
H107 H 0.538824 0.469956 0.927794 0.064 Uiso 1 1 calc R U . . .
C50 C 0.3652(7) -0.0219(7) 0.1147(5) 0.048(3) Uani 1 1 d . . . . .
C31 C 0.2209(6) 0.6245(7) 0.6929(5) 0.049(3) Uani 1 1 d . . . . .
H31 H 0.207945 0.630516 0.734327 0.059 Uiso 1 1 calc R U . . .
C84 C 0.7497(7) 0.4668(8) 0.9146(6) 0.050(3) Uani 1 1 d . . . . .
C26 C 0.0914(8) 0.5435(8) 0.3858(7) 0.061(3) Uani 1 1 d . . . . .
H26 H 0.089898 0.583066 0.426252 0.074 Uiso 1 1 calc R U . . .
C19 C -0.0302(8) 0.3004(8) -0.0064(6) 0.064(4) Uani 1 1 d . . . . .
H19 H -0.053975 0.254587 -0.051592 0.077 Uiso 1 1 calc R U . . .
C85 C 0.7588(8) 0.3637(7) 0.7837(7) 0.052(3) Uani 1 1 d . . . . .
C106 C 0.5989(8) 0.5849(8) 1.0108(6) 0.060(3) Uani 1 1 d . . . . .
H106 H 0.601798 0.567475 1.045608 0.072 Uiso 1 1 calc R U . . .
C111 C 0.2902(9) 0.2394(9) 0.7517(7) 0.071(4) Uani 1 1 d . . . . .
H111 H 0.242612 0.189705 0.740763 0.085 Uiso 1 1 calc R U . . .
C18 C 0.0094(7) 0.2967(8) 0.0506(5) 0.057(3) Uani 1 1 d . . . . .
H18 H 0.011236 0.247124 0.04467 0.068 Uiso 1 1 calc R U . . .
C36 C -0.0498(7) 0.3688(8) 0.4260(7) 0.072(4) Uani 1 1 d . . . . .
H36 H -0.092506 0.384092 0.437492 0.086 Uiso 1 1 calc R U . . .
C57 C 0.5258(7) 0.0936(6) 0.2181(6) 0.053(3) Uani 1 1 d . . . . .
C35 C 0.0329(6) 0.4132(6) 0.4719(5) 0.043(3) Uani 1 1 d . . . . .
H35 H 0.047266 0.458004 0.515972 0.051 Uiso 1 1 calc R U . . .
C22 C 0.0425(7) 0.4356(7) 0.1253(6) 0.055(3) Uani 1 1 d . . . . .
H22 H 0.065876 0.481712 0.17025 0.065 Uiso 1 1 calc R U . . .
C69 C 0.1356(8) 0.0539(7) 0.3070(7) 0.069(4) Uani 1 1 d . . . . .
H69 H 0.113696 -0.003746 0.279526 0.082 Uiso 1 1 calc R U . . .
C67 C 0.2649(8) -0.0087(7) 0.2567(7) 0.057(3) Uani 1 1 d . U . . .
C82 C 0.8172(9) 0.6033(9) 1.0128(6) 0.073(4) Uani 1 1 d . . . . .
H82 H 0.831408 0.659996 1.031778 0.088 Uiso 1 1 calc R U . . .
C48 C 0.3264(8) -0.1628(7) 0.0857(7) 0.059(3) Uani 1 1 d . . . . .
H48 H 0.338111 -0.203214 0.092667 0.071 Uiso 1 1 calc R U . . .
C51 C 0.4638(8) 0.1225(8) 0.1067(6) 0.058(3) Uani 1 1 d . . . . .
C52 C 0.4894(8) 0.2047(7) 0.1245(6) 0.057(3) Uani 1 1 d . . . . .
H52 H 0.486989 0.239932 0.166911 0.069 Uiso 1 1 calc R U . . .
C77 C 0.0278(8) -0.0731(9) 0.0297(8) 0.083(5) Uani 1 1 d . . . . .
H77 H -0.01839 -0.101535 -0.012862 0.1 Uiso 1 1 calc R U . . .
C110 C 0.2957(7) 0.3128(9) 0.7963(7) 0.068(4) Uani 1 1 d . . . . .
H110 H 0.252298 0.313624 0.816171 0.082 Uiso 1 1 calc R U . . .
C86 C 0.7453(10) 0.3383(8) 0.7145(7) 0.071(4) Uani 1 1 d . . . . .
H86 H 0.700319 0.340447 0.687056 0.086 Uiso 1 1 calc R U . . .
C112 C 0.3520(8) 0.2359(8) 0.7224(7) 0.063(4) Uani 1 1 d . . . . .
H112 H 0.346835 0.18427 0.691512 0.075 Uiso 1 1 calc R U . . .
C25 C 0.0153(8) 0.4777(8) 0.3354(6) 0.063(4) Uani 1 1 d . . . . .
H25 H -0.037593 0.470363 0.342606 0.075 Uiso 1 1 calc R U . . .
C40 C 0.1893(4) 0.3771(4) 0.5590(4) 0.041(3) Uani 1 1 d G . . . .
C41 C 0.1089(3) 0.3312(6) 0.5584(4) 0.072(4) Uani 1 1 d G . . . .
H41 H 0.060257 0.330778 0.533086 0.087 Uiso 1 1 calc R U . . .
C42 C 0.0997(4) 0.2859(6) 0.5947(5) 0.116(7) Uani 1 1 d DG . . . .
H42 H 0.044778 0.254507 0.594254 0.139 Uiso 1 1 calc R U . . .
C43 C 0.1709(5) 0.2865(6) 0.6317(5) 0.094(5) Uani 1 1 d G . . . .
H43 H 0.164654 0.25554 0.656551 0.113 Uiso 1 1 calc R U . . .
C44 C 0.2513(4) 0.3324(5) 0.6324(4) 0.067(4) Uani 1 1 d G . . . .
H44 H 0.300011 0.332844 0.657681 0.08 Uiso 1 1 calc R U . . .
C45 C 0.2605(3) 0.3777(4) 0.5961(4) 0.047(3) Uani 1 1 d G . . . .
H45 H 0.315492 0.409116 0.596514 0.056 Uiso 1 1 calc R U . . .
N14 N 0.7737(8) 0.4353(8) 0.9580(6) 0.084(4) Uani 1 1 d . . . . .
C21 C 0.0038(8) 0.4394(8) 0.0677(7) 0.068(4) Uani 1 1 d . . . . .
H21 H 0.003795 0.489448 0.072922 0.082 Uiso 1 1 calc R U . . .
C75 C 0.0879(8) -0.0574(8) 0.1419(7) 0.069(4) Uani 1 1 d . . . . .
H75 H 0.081951 -0.07526 0.176282 0.083 Uiso 1 1 calc R U . . .
C46 C 0.2392(8) -0.1279(8) 0.0248(6) 0.071(4) Uani 1 1 d . . . . .
H46 H 0.188993 -0.144903 -0.011169 0.085 Uiso 1 1 calc R U . . .
C62 C 0.5308(9) 0.0984(7) 0.2824(7) 0.070(4) Uani 1 1 d . . . . .
H62 H 0.488979 0.106944 0.301682 0.084 Uiso 1 1 calc R U . . .
C76 C 0.0210(9) -0.0974(9) 0.0799(8) 0.095(6) Uani 1 1 d . . . . .
H76 H -0.030075 -0.142088 0.072226 0.114 Uiso 1 1 calc R U . . .
C53 C 0.5178(9) 0.2358(8) 0.0818(7) 0.071(4) Uani 1 1 d . . . . .
H53 H 0.537022 0.292706 0.095917 0.085 Uiso 1 1 calc R U . . .
C78 C 0.0996(8) -0.0089(8) 0.0396(7) 0.075(4) Uani 1 1 d . . . . .
H78 H 0.103967 0.008795 0.005074 0.09 Uiso 1 1 calc R U . . .
C58 C 0.5843(7) 0.0804(7) 0.1898(7) 0.062(4) Uani 1 1 d . . . . .
H58 H 0.579801 0.075776 0.144568 0.075 Uiso 1 1 calc R U . . .
C47 C 0.2540(8) -0.1859(8) 0.0349(7) 0.071(4) Uani 1 1 d . . . . .
H47 H 0.214374 -0.242313 0.006983 0.085 Uiso 1 1 calc R U . . .
C80 C 0.8204(8) 0.4897(12) 1.0281(7) 0.085(5) Uani 1 1 d . . . . .
H80 H 0.837632 0.469997 1.058351 0.102 Uiso 1 1 calc R U . . .
C87 C 0.7974(11) 0.3092(9) 0.6840(9) 0.092(5) Uani 1 1 d . . . . .
H87 H 0.786468 0.289112 0.635288 0.11 Uiso 1 1 calc R U . . .
C61 C 0.5954(12) 0.0914(8) 0.3208(9) 0.104(7) Uani 1 1 d . . . . .
H61 H 0.598771 0.09507 0.365628 0.125 Uiso 1 1 calc R U . . .
C81 C 0.8419(9) 0.5730(12) 1.0543(7) 0.096(6) Uani 1 1 d . . . . .
H81 H 0.874608 0.609376 1.102164 0.115 Uiso 1 1 calc R U . . .
C90 C 0.8250(8) 0.3620(7) 0.8234(7) 0.065(4) Uani 1 1 d . . . . .
H90 H 0.834066 0.379044 0.871659 0.078 Uiso 1 1 calc R U . . .
C55 C 0.4884(12) 0.1019(10) -0.0006(9) 0.108(6) Uani 1 1 d . . . . .
H55 H 0.486606 0.065999 -0.044747 0.129 Uiso 1 1 calc R U . . .
C89 C 0.8782(10) 0.3358(10) 0.7939(11) 0.104(6) Uani 1 1 d . . . . .
H89 H 0.924771 0.335736 0.821607 0.125 Uiso 1 1 calc R U . . .
C20 C -0.0344(9) 0.3720(10) 0.0035(7) 0.082(5) Uani 1 1 d . . . . .
H20 H -0.064264 0.374606 -0.034718 0.098 Uiso 1 1 calc R U . . .
C54 C 0.5190(12) 0.1861(10) 0.0193(8) 0.098(6) Uani 1 1 d . . . . .
H54 H 0.539841 0.20787 -0.009993 0.118 Uiso 1 1 calc R U . . .
C56 C 0.4613(11) 0.0710(9) 0.0423(7) 0.082(5) Uani 1 1 d . . . . .
H56 H 0.440698 0.013894 0.027855 0.099 Uiso 1 1 calc R U . . .
C88 C 0.8635(11) 0.3096(10) 0.7238(11) 0.100(6) Uani 1 1 d . . . . .
H88 H 0.900249 0.291579 0.703089 0.12 Uiso 1 1 calc R U . . .
C70 C 0.0996(10) 0.0843(8) 0.3536(9) 0.098(6) Uani 1 1 d . . . . .
H70 H 0.052752 0.04722 0.358876 0.118 Uiso 1 1 calc R U . . .
N13 N 0.3213(11) 0.0231(10) 0.3229(9) 0.134(6) Uani 1 1 d . U . . .
C71 C 0.1293(9) 0.1677(8) 0.3935(8) 0.085(5) Uani 1 1 d . . . . .
H71 H 0.102058 0.188259 0.424506 0.102 Uiso 1 1 calc R U . . .
C60 C 0.6526(11) 0.0789(9) 0.2902(11) 0.106(8) Uani 1 1 d . . . . .
H60 H 0.697135 0.073516 0.314784 0.128 Uiso 1 1 calc R U . . .
C66 C 0.2385(10) -0.0878(8) 0.2127(8) 0.078(4) Uani 1 1 d . U . . .
H66 H 0.204496 -0.109377 0.165714 0.093 Uiso 1 1 calc R U . . .
C65 C 0.2594(12) -0.1408(10) 0.2336(10) 0.103(5) Uani 1 1 d . U . . .
H65 H 0.236471 -0.197862 0.203083 0.124 Uiso 1 1 calc R U . . .
C64 C 0.3125(13) -0.1063(13) 0.2980(11) 0.115(6) Uani 1 1 d . U . . .
H64 H 0.326988 -0.141232 0.312309 0.138 Uiso 1 1 calc R U . . .
C59 C 0.6501(10) 0.0735(10) 0.2245(13) 0.121(8) Uani 1 1 d . . . . .
H59 H 0.69181 0.065361 0.204799 0.146 Uiso 1 1 calc R U . . .
C63 C 0.3480(14) -0.0261(14) 0.3451(12) 0.141(8) Uani 1 1 d . U . . .
H63 H 0.388007 -0.00416 0.389798 0.169 Uiso 1 1 calc R U . . .
N6 N 0.6116(4) 0.4332(5) 0.5055(4) 0.035(2) Uani 1 1 d . . . . .
N1 N 0.2928(5) 0.4259(5) 0.2071(3) 0.0336(19) Uani 1 1 d . . . . .
N4 N 0.1706(6) 0.2218(6) 0.0320(5) 0.063(3) Uani 1 1 d . . . . .
N15 N 0.4217(5) 0.5490(5) 0.7749(4) 0.046(2) Uani 1 1 d D . . . .
C3S C 0.1337(13) 0.4913(13) 0.7886(10) 0.101(7) Uani 0.8 1 d . U P . .
H3S1 H 0.165288 0.459469 0.775843 0.151 Uiso 0.8 1 calc R U P . .
H3S2 H 0.101865 0.489233 0.746774 0.151 Uiso 0.8 1 calc R U P . .
H3S3 H 0.093903 0.467925 0.809682 0.151 Uiso 0.8 1 calc R U P . .
O3S O 0.1933(9) 0.5764(9) 0.8384(7) 0.099(4) Uani 0.8 1 d . U P . .
H3S H 0.237202 0.578172 0.861004 0.148 Uiso 0.8 1 calc R U P . .
C5S C 0.871(2) 0.070(2) 0.304(2) 0.088(11) Uani 0.4 1 d . U P A 1
H5S1 H 0.888976 0.101383 0.355201 0.105 Uiso 0.4 1 calc R U P A 1
H5S2 H 0.853711 0.10055 0.283163 0.105 Uiso 0.4 1 calc R U P A 1
H5S3 H 0.91759 0.061956 0.290696 0.105 Uiso 0.4 1 calc R U P A 1
O5S O 0.8056(17) -0.0013(16) 0.2829(14) 0.092(8) Uani 0.4 1 d . U P A 1
H5S H 0.830(5) -0.052(11) 0.318(7) 0.111 Uiso 0.4 1 d R U P A 1
O9S O 0.807(2) -0.115(2) 0.1695(19) 0.055(10) Uani 0.2 1 d D U P B 1
H9S H 0.815272 -0.080642 0.153913 0.083 Uiso 0.2 1 calc R U P B 1
C9S C 0.870(4) -0.141(4) 0.166(4) 0.08(2) Uani 0.2 1 d D U P B 1
H9S1 H 0.88186 -0.153228 0.205104 0.125 Uiso 0.2 1 calc R U P B 1
H9S2 H 0.921652 -0.098153 0.169377 0.125 Uiso 0.2 1 calc R U P B 1
H9S3 H 0.849401 -0.191102 0.122043 0.125 Uiso 0.2 1 calc R U P B 1
C12S C 0.799(5) -0.058(5) 0.188(4) 0.10(3) Uani 0.2 1 d D U P C 2
H12A H 0.849298 -0.056646 0.174861 0.147 Uiso 0.2 1 calc R U P C 2
H12B H 0.761943 -0.113736 0.178714 0.147 Uiso 0.2 1 calc R U P C 2
H12C H 0.8165 -0.019852 0.237267 0.147 Uiso 0.2 1 calc R U P C 2
O12S O 0.754(4) -0.035(3) 0.148(3) 0.12(2) Uani 0.2 1 d D U P C 2
H12S H 0.747806 -0.061055 0.105955 0.175 Uiso 0.2 1 calc R U P C 2
C1S C 0.2634(12) 0.0839(13) -0.0190(11) 0.111(7) Uani 0.8 1 d D U P D 3
H1S1 H 0.29731 0.071372 -0.048573 0.167 Uiso 0.8 1 calc R U P D 3
H1S2 H 0.241277 0.040541 -0.005462 0.167 Uiso 0.8 1 calc R U P D 3
H1S3 H 0.2993 0.136702 0.02289 0.167 Uiso 0.8 1 calc R U P D 3
O1S O 0.1924(8) 0.0885(8) -0.0574(7) 0.103(5) Uani 0.8 1 d D . P D 3
H1S H 0.178463 0.120186 -0.029284 0.154 Uiso 0.8 1 calc R U P D 3
C6S C -0.0678(14) 0.1376(19) 0.6272(17) 0.080(10) Uani 0.4 1 d D U P E 1
H6S1 H -0.065855 0.189299 0.630816 0.12 Uiso 0.4 1 calc R U P E 1
H6S2 H -0.067673 0.104754 0.580989 0.12 Uiso 0.4 1 calc R U P E 1
H6S3 H -0.017881 0.149376 0.663021 0.12 Uiso 0.4 1 calc R U P E 1
O6S O -0.1399(17) 0.0950(16) 0.6367(15) 0.110(9) Uani 0.4 1 d D U P E 1
C7S C 0.060(6) 0.159(5) 0.729(3) 0.12(3) Uani 0.2 1 d D U P F 2
H7S1 H 0.115261 0.174493 0.76183 0.186 Uiso 0.2 1 calc R U P F 2
H7S2 H 0.014102 0.121905 0.737547 0.186 Uiso 0.2 1 calc R U P F 2
H7S3 H 0.053657 0.208061 0.736449 0.186 Uiso 0.2 1 calc R U P F 2
O7S O 0.058(3) 0.118(3) 0.660(2) 0.079(14) Uani 0.2 1 d D U P F 2
H7S H 0.008277 0.096559 0.631949 0.119 Uiso 0.2 1 calc R U P F 2
C11S C -0.113(4) -0.052(4) 0.420(4) 0.10(3) Uani 0.2 1 d D U P G 3
H11A H -0.076907 -0.04856 0.390126 0.155 Uiso 0.2 1 calc R U P G 3
H11B H -0.145021 -0.109664 0.408478 0.155 Uiso 0.2 1 calc R U P G 3
H11C H -0.07617 -0.020202 0.468739 0.155 Uiso 0.2 1 calc R U P G 3
O11S O -0.170(3) -0.020(3) 0.407(3) 0.105(18) Uani 0.2 1 d D U P G 3
O8S O 0.968(3) 0.787(3) 1.188(3) 0.131(18) Uani 0.25 1 d D U P H 3
C8S C 0.952(3) 0.740(3) 1.223(2) 0.061(13) Uani 0.25 1 d D U P H 3
H8S1 H 0.991238 0.772883 1.271643 0.091 Uiso 0.25 1 calc R U P H 3
H8S2 H 0.960751 0.691325 1.200179 0.091 Uiso 0.25 1 calc R U P H 3
H8S3 H 0.893239 0.722268 1.222942 0.091 Uiso 0.25 1 calc R U P H 3
C2S C 0.2667(13) 0.7800(13) 0.8687(10) 0.112(7) Uani 0.8 1 d D U P . .
H2S1 H 0.261103 0.820995 0.855967 0.167 Uiso 0.8 1 calc R U P . .
H2S2 H 0.295988 0.754114 0.841021 0.167 Uiso 0.8 1 calc R U P . .
H2S3 H 0.29987 0.806833 0.918347 0.167 Uiso 0.8 1 calc R U P . .
O2S O 0.1860(6) 0.7202(7) 0.8555(6) 0.071(3) Uani 0.8 1 d D U P . .
C4S C 0.3774(11) 0.5909(10) 0.9461(7) 0.098(5) Uani 1 1 d D . . . .
H4S1 H 0.438461 0.609122 0.954056 0.147 Uiso 1 1 calc R U . . .
H4S2 H 0.355319 0.546764 0.958761 0.147 Uiso 1 1 calc R U . . .
H4S3 H 0.368352 0.637134 0.974671 0.147 Uiso 1 1 calc R U . . .
O4S O 0.3323(7) 0.5602(8) 0.8720(6) 0.103(4) Uani 1 1 d D . . . .
N1L N 0.4346(14) 0.2354(12) 0.5100(16) 0.042(3) Uani 0.3273 1 d DG U P I 1
C1L C 0.3539(17) 0.2307(12) 0.4925(13) 0.054(5) Uani 0.3273 1 d G U P I 1
H1L H 0.345011 0.266889 0.476779 0.064 Uiso 0.3273 1 calc R U P I 1
C2L C 0.2863(13) 0.1729(16) 0.4979(15) 0.061(8) Uani 0.3273 1 d G U P I 1
H2L H 0.23112 0.169613 0.48592 0.073 Uiso 0.3273 1 calc R U P I 1
C3L C 0.2993(15) 0.1199(15) 0.5208(17) 0.076(12) Uani 0.3273 1 d DG U P I 1
H3L H 0.253078 0.08037 0.52456 0.091 Uiso 0.3273 1 calc R U P I 1
C4L C 0.3800(17) 0.1246(15) 0.5384(17) 0.091(9) Uani 0.3273 1 d DG U P I 1
C5L C 0.4477(13) 0.1824(16) 0.5329(17) 0.082(9) Uani 0.3273 1 d G U P I 1
H5L H 0.50282 0.185677 0.544918 0.098 Uiso 0.3273 1 calc R U P I 1
C6L C 0.419(3) 0.077(2) 0.5481(15) 0.105(8) Uani 0.3273 1 d D U P I 1
H6L H 0.478166 0.092929 0.560613 0.126 Uiso 0.3273 1 calc R U P I 1
C7L C 0.354(3) 0.003(2) 0.5358(16) 0.102(8) Uani 0.3273 1 d D U P I 1
H7L H 0.296621 -0.004686 0.525057 0.122 Uiso 0.3273 1 calc R U P I 1
C8L C 0.371(2) -0.061(2) 0.539(2) 0.092(8) Uani 0.3273 1 d D U P I 1
O1L O 0.451(2) -0.051(2) 0.5602(18) 0.103(11) Uani 0.3273 1 d D U P I 1
H1L1 H 0.459141 -0.083093 0.527312 0.124 Uiso 0.1636 1 calc R U P I 1
O2L O 0.307(2) -0.137(2) 0.517(2) 0.073(5) Uani 0.3273 1 d D U P I 1
H2L1 H 0.286585 -0.16131 0.47332 0.088 Uiso 0.1636 1 calc R U P I 1
N1LA N 0.4243(9) 0.2415(8) 0.5083(10) 0.042(3) Uani 0.4723 1 d DG U P I 2
C1LA C 0.3523(11) 0.2469(9) 0.5212(9) 0.054(5) Uani 0.4723 1 d G U P I 2
H1LA H 0.341607 0.290772 0.521263 0.064 Uiso 0.4723 1 calc R U P I 2
C2LA C 0.2959(9) 0.1880(12) 0.5339(11) 0.095(11) Uani 0.4723 1 d G U P I 2
H2LA H 0.246731 0.191722 0.542718 0.114 Uiso 0.4723 1 calc R U P I 2
C3LA C 0.3116(12) 0.1238(11) 0.5338(12) 0.083(12) Uani 0.4733 1 d G U P I 2
H3LA H 0.273074 0.083585 0.542526 0.1 Uiso 0.4733 1 calc R U P I 2
C4LA C 0.3836(12) 0.1184(9) 0.5210(10) 0.060(8) Uani 0.4723 1 d DG U P I 2
C5LA C 0.4400(9) 0.1772(10) 0.5082(9) 0.045(5) Uani 0.4723 1 d G U P I 2
H5LA H 0.48917 0.173545 0.499422 0.054 Uiso 0.4723 1 calc R U P I 2
C6LA C 0.390(2) 0.0476(11) 0.5150(10) 0.105(8) Uani 0.4723 1 d D U P I 2
H6LA H 0.440168 0.044468 0.507283 0.126 Uiso 0.4723 1 calc R U P I 2
C7LA C 0.332(2) -0.0189(16) 0.5193(14) 0.102(8) Uani 0.4723 1 d D U P I 2
H7LA H 0.284678 -0.017137 0.533354 0.122 Uiso 0.4723 1 calc R U P I 2
C8LA C 0.3470(17) -0.0937(18) 0.5005(17) 0.092(8) Uani 0.4723 1 d D U P I 2
O1LA O 0.4268(18) -0.080(2) 0.5009(19) 0.176(13) Uani 0.4723 1 d D U P I 2
H1L2 H 0.424902 -0.111578 0.461788 0.212 Uiso 0.2362 1 calc R U P I 2
O2LA O 0.2859(17) -0.1500(17) 0.5094(15) 0.073(5) Uani 0.4723 1 d D U P I 2
H2L2 H 0.239333 -0.170649 0.477618 0.088 Uiso 0.2362 1 calc R U P I 2
O3L O 0.4292(19) 0.2260(17) 0.494(2) 0.042(3) Uani 0.2004 1 d D U P I 3
H3LB H 0.3966(19) 0.2288(17) 0.518(2) 0.051 Uiso 0.2004 1 d DR U P I 3
C5LB C 0.490(3) 0.212(4) 0.537(3) 0.074(12) Uani 0.2004 1 d D U P I 3
H5L1 H 0.54891 0.246529 0.542677 0.088 Uiso 0.2004 1 calc R U P I 3
H5L2 H 0.478101 0.154002 0.514143 0.088 Uiso 0.2004 1 calc R U P I 3
H5L3 H 0.484039 0.225996 0.583292 0.088 Uiso 0.2004 1 calc R U P I 3
C10S C 0.116(4) -0.161(4) 0.527(4) 0.12(2) Uani 0.25 1 d D U P J 4
H10A H 0.096122 -0.162196 0.565924 0.139 Uiso 0.25 1 calc R U P J 4
H10B H 0.069124 -0.171335 0.489202 0.139 Uiso 0.25 1 calc R U P J 4
H10C H 0.163246 -0.106325 0.543035 0.139 Uiso 0.25 1 calc R U P J 4
O10S O 0.144(3) -0.220(3) 0.503(3) 0.123(17) Uani 0.25 1 d D U P J 4
H10S H 0.195465 -0.197704 0.508172 0.148 Uiso 0.25 1 calc R U P J 4
H6S H -0.1824(15) 0.078(11) 0.602(5) 0.185 Uiso 0.4 1 d D U P K 1
H11S H -0.136(6) 0.0311(19) 0.422(7) 0.185 Uiso 0.2 1 d D U P L 3
H8S H 1.016(9) 0.794(16) 1.183(14) 0.185 Uiso 0.25 1 d D U P M 3
H4S H 0.372(3) 0.562(11) 0.855(2) 0.185 Uiso 1 1 d D U . . .
H2S H 0.193(2) 0.683(5) 0.862(8) 0.185 Uiso 0.8 1 d D U P . .

loop_
_atom_site_aniso_label
_atom_site_aniso_U_11
_atom_site_aniso_U_22
_atom_site_aniso_U_33
_atom_site_aniso_U_23
_atom_site_aniso_U_13
_atom_site_aniso_U_12
Re1 0.0239(2) 0.0282(2) 0.0221(2) 0.00521(16) -0.00193(15) 0.00876(17)
Re2 0.0216(2) 0.0341(2) 0.0206(2) 0.00382(16) 0.00057(15) 0.00918(17)
Cu1 0.0210(6) 0.0379(7) 0.0256(6) 0.0064(5) 0.0037(5) 0.0107(5)
Cu2 0.0342(6) 0.0298(6) 0.0217(6) 0.0023(5) 0.0004(5) 0.0152(5)
Cu3 0.0325(6) 0.0348(6) 0.0241(6) 0.0118(5) 0.0029(5) 0.0145(5)
P2 0.0217(12) 0.0390(15) 0.0313(14) 0.0100(12) 0.0052(11) 0.0125(11)
P6 0.0320(14) 0.0415(15) 0.0282(13) 0.0172(12) 0.0039(11) 0.0157(12)
P1 0.0247(13) 0.0348(14) 0.0309(14) 0.0109(12) -0.0018(11) 0.0098(11)
P4 0.0344(15) 0.0263(14) 0.0376(15) 0.0022(12) 0.0029(12) 0.0110(12)
P5 0.0413(16) 0.0446(16) 0.0448(16) 0.0260(14) 0.0106(13) 0.0228(14)
P3 0.0464(16) 0.0390(15) 0.0289(14) 0.0067(12) 0.0088(12) 0.0238(14)
N2 0.027(4) 0.032(4) 0.027(5) 0.012(4) 0.006(4) 0.010(4)
N7 0.024(4) 0.046(5) 0.028(4) 0.010(4) 0.005(4) 0.014(4)
N8 0.030(4) 0.036(5) 0.020(4) 0.004(4) 0.004(4) 0.012(4)
N3 0.038(5) 0.037(5) 0.023(4) 0.007(4) 0.004(4) 0.016(4)
N9 0.032(5) 0.037(5) 0.028(5) 0.007(4) 0.004(4) 0.011(4)
C2 0.030(5) 0.026(5) 0.031(6) 0.011(4) 0.010(4) 0.012(4)
N5 0.040(5) 0.056(6) 0.026(4) 0.014(4) 0.006(4) 0.022(5)
C9 0.030(5) 0.033(5) 0.031(6) 0.008(4) 0.009(4) 0.014(4)
C8 0.023(5) 0.038(5) 0.027(5) 0.016(5) 0.006(4) 0.016(4)
C7 0.023(5) 0.043(6) 0.012(4) -0.001(4) -0.001(4) 0.010(5)
C3 0.024(5) 0.026(5) 0.030(5) 0.002(4) 0.002(4) 0.005(4)
N11 0.042(6) 0.074(7) 0.060(7) 0.022(6) 0.006(5) 0.028(6)
C100 0.036(6) 0.032(5) 0.033(5) 0.011(5) 0.002(5) 0.014(5)
C99 0.032(6) 0.042(6) 0.037(6) 0.020(5) -0.004(5) 0.009(5)
C23 0.033(6) 0.045(6) 0.035(6) 0.016(5) 0.017(5) 0.017(5)
C101 0.034(6) 0.035(6) 0.030(5) 0.013(5) -0.003(4) 0.014(5)
C4 0.020(5) 0.049(6) 0.036(6) 0.010(5) -0.002(4) 0.012(5)
C73 0.043(6) 0.034(6) 0.039(6) 0.008(5) 0.018(5) 0.013(5)
C15 0.028(6) 0.053(7) 0.044(6) 0.014(6) 0.001(5) 0.014(5)
C16 0.034(6) 0.037(6) 0.028(5) 0.008(5) -0.002(4) 0.009(5)
C108 0.038(6) 0.052(7) 0.038(6) 0.028(5) 0.005(5) 0.023(5)
C33 0.024(5) 0.035(6) 0.030(5) 0.010(4) 0.002(4) 0.012(4)
C68 0.040(6) 0.034(6) 0.063(8) 0.021(6) 0.016(6) 0.014(5)
C98 0.032(6) 0.036(6) 0.045(6) 0.019(5) -0.006(5) 0.007(5)
C109 0.048(7) 0.062(7) 0.035(6) 0.028(6) 0.015(5) 0.018(6)
C28 0.024(5) 0.036(6) 0.039(6) 0.016(5) 0.003(4) 0.010(4)
C10 0.037(6) 0.034(6) 0.024(5) 0.002(4) -0.005(4) 0.010(5)
C17 0.023(5) 0.047(6) 0.035(6) 0.013(5) -0.003(4) 0.011(5)
C104 0.052(7) 0.033(6) 0.052(7) 0.008(5) 0.006(6) 0.015(6)
C34 0.016(4) 0.036(5) 0.032(5) 0.009(4) -0.002(4) 0.010(4)
C29 0.030(6) 0.034(6) 0.038(6) -0.001(5) -0.002(5) 0.012(5)
C32 0.021(5) 0.045(6) 0.031(5) 0.016(5) 0.012(4) 0.015(4)
N12 0.074(8) 0.071(7) 0.045(6) 0.003(6) -0.005(6) 0.038(6)
N10 0.059(7) 0.066(7) 0.064(7) 0.027(6) 0.012(6) 0.037(6)
C91 0.047(7) 0.057(7) 0.062(8) 0.038(7) 0.016(6) 0.029(6)
C92 0.076(10) 0.048(8) 0.094(11) 0.030(8) 0.028(8) 0.035(8)
C93 0.082(11) 0.041(8) 0.143(15) 0.038(9) 0.039(11) 0.033(8)
C94 0.067(10) 0.094(12) 0.144(16) 0.090(13) 0.041(11) 0.042(9)
C95 0.066(9) 0.090(11) 0.100(12) 0.065(10) 0.033(9) 0.039(9)
C96 0.042(7) 0.056(8) 0.066(8) 0.024(7) 0.014(6) 0.020(6)
C74 0.043(7) 0.029(6) 0.046(7) 0.006(5) 0.003(5) 0.011(5)
C27 0.041(6) 0.048(7) 0.032(6) 0.009(5) 0.002(5) 0.015(5)
C97 0.035(6) 0.059(7) 0.071(8) 0.039(7) 0.010(6) 0.027(6)
C39 0.024(5) 0.048(6) 0.040(6) 0.009(5) 0.011(5) 0.016(5)
C102 0.021(5) 0.044(6) 0.035(6) 0.016(5) 0.004(4) 0.013(5)
C105 0.051(7) 0.060(8) 0.030(6) 0.007(6) 0.004(5) 0.024(6)
C14 0.050(7) 0.037(7) 0.049(7) 0.006(6) 0.002(6) 0.007(6)
C113 0.042(6) 0.038(6) 0.045(6) 0.019(5) 0.009(5) 0.010(5)
C38 0.037(6) 0.045(7) 0.039(6) 0.002(5) 0.004(5) 0.009(5)
C49 0.046(7) 0.038(6) 0.056(7) 0.016(6) 0.022(6) 0.019(5)
C24 0.023(5) 0.053(7) 0.048(7) 0.008(6) 0.002(5) 0.012(5)
C72 0.058(8) 0.029(6) 0.075(9) 0.018(6) 0.033(7) 0.017(6)
C103 0.034(6) 0.050(7) 0.041(6) 0.016(5) 0.004(5) 0.013(5)
C30 0.031(6) 0.051(7) 0.039(7) -0.007(6) -0.010(5) 0.016(6)
C83 0.042(7) 0.065(8) 0.042(7) 0.021(6) -0.001(5) 0.016(6)
C12 0.054(7) 0.043(7) 0.040(6) 0.015(5) 0.012(6) 0.018(6)
C37 0.021(5) 0.063(8) 0.055(7) 0.016(6) -0.005(5) 0.011(5)
C79 0.039(7) 0.039(7) 0.062(8) -0.009(6) -0.002(6) 0.016(6)
C13 0.061(8) 0.030(6) 0.046(7) 0.010(5) 0.012(6) 0.011(6)
C107 0.065(8) 0.054(7) 0.042(7) 0.025(6) 0.015(6) 0.028(6)
C50 0.048(7) 0.048(7) 0.022(5) -0.005(5) 0.003(5) 0.024(6)
C31 0.033(6) 0.073(8) 0.025(5) 0.002(5) 0.004(5) 0.031(6)
C84 0.048(7) 0.077(9) 0.041(6) 0.038(6) 0.016(6) 0.033(7)
C26 0.060(8) 0.063(8) 0.060(8) 0.019(7) 0.026(7) 0.035(7)
C19 0.050(8) 0.073(9) 0.048(8) 0.022(7) -0.001(6) 0.021(7)
C85 0.056(7) 0.055(7) 0.075(9) 0.044(7) 0.037(7) 0.034(6)
C106 0.071(9) 0.077(9) 0.033(6) 0.030(7) 0.008(6) 0.035(8)
C111 0.056(9) 0.060(9) 0.073(10) 0.042(8) -0.003(8) 0.002(7)
C18 0.057(8) 0.066(8) 0.033(6) 0.021(6) -0.005(6) 0.023(7)
C36 0.032(6) 0.080(9) 0.063(9) -0.003(7) -0.004(6) 0.030(7)
C57 0.044(7) 0.030(6) 0.060(8) 0.003(5) -0.003(6) 0.020(5)
C35 0.030(5) 0.049(6) 0.032(6) -0.002(5) 0.007(5) 0.023(5)
C22 0.053(7) 0.053(7) 0.051(7) 0.023(6) 0.002(6) 0.025(6)
C69 0.079(9) 0.023(6) 0.100(11) 0.014(6) 0.057(9) 0.024(6)
C67 0.058(6) 0.049(6) 0.071(7) 0.025(5) 0.028(5) 0.030(5)
C82 0.079(10) 0.081(10) 0.031(7) 0.026(7) 0.004(7) 0.013(8)
C48 0.054(8) 0.036(7) 0.069(9) 0.009(6) 0.020(7) 0.017(6)
C51 0.080(9) 0.066(8) 0.048(7) 0.026(6) 0.038(7) 0.047(7)
C52 0.075(9) 0.052(7) 0.051(7) 0.021(6) 0.029(7) 0.034(7)
C77 0.040(8) 0.073(10) 0.070(10) 0.004(8) -0.010(7) 0.000(7)
C110 0.033(7) 0.094(11) 0.063(9) 0.048(8) -0.002(6) 0.008(7)
C86 0.111(12) 0.085(10) 0.070(9) 0.052(8) 0.050(9) 0.073(10)
C112 0.054(8) 0.056(8) 0.066(9) 0.034(7) 0.000(7) 0.016(7)
C25 0.041(7) 0.074(9) 0.063(8) 0.022(7) 0.023(6) 0.025(7)
C40 0.026(5) 0.054(7) 0.031(6) 0.015(5) 0.003(4) 0.014(5)
C41 0.033(6) 0.106(11) 0.091(10) 0.076(10) 0.010(7) 0.017(7)
C42 0.043(8) 0.167(17) 0.138(16) 0.120(15) 0.000(9) 0.010(10)
C43 0.073(10) 0.113(13) 0.093(12) 0.074(11) 0.007(9) 0.020(10)
C44 0.042(7) 0.089(10) 0.062(8) 0.043(8) -0.002(6) 0.022(7)
C45 0.039(6) 0.052(7) 0.037(6) 0.016(5) 0.002(5) 0.017(5)
N14 0.076(8) 0.133(11) 0.080(9) 0.076(9) 0.031(7) 0.055(8)
C21 0.073(9) 0.074(9) 0.069(9) 0.048(8) 0.002(7) 0.038(8)
C75 0.043(7) 0.057(8) 0.067(9) 0.021(7) 0.001(7) -0.003(7)
C46 0.056(8) 0.055(8) 0.043(7) -0.010(6) -0.008(6) 0.013(7)
C62 0.071(9) 0.057(8) 0.065(9) 0.015(7) 0.000(7) 0.036(7)
C76 0.062(10) 0.067(10) 0.069(10) 0.015(8) -0.013(8) -0.026(8)
C53 0.094(11) 0.061(8) 0.083(10) 0.039(8) 0.048(9) 0.050(8)
C78 0.061(9) 0.067(9) 0.048(8) -0.005(7) -0.013(7) 0.027(8)
C58 0.045(7) 0.067(8) 0.075(9) 0.025(7) 0.019(7) 0.034(7)
C47 0.059(9) 0.041(7) 0.066(9) -0.006(7) 0.013(7) 0.012(7)
C80 0.047(8) 0.163(17) 0.056(9) 0.074(11) 0.006(7) 0.040(10)
C87 0.129(15) 0.095(12) 0.107(13) 0.055(11) 0.066(12) 0.088(12)
C61 0.131(16) 0.058(9) 0.081(12) 0.000(8) -0.023(11) 0.058(11)
C81 0.063(10) 0.131(15) 0.042(8) 0.039(10) -0.007(7) 0.004(10)
C90 0.060(8) 0.057(8) 0.076(9) 0.020(7) 0.014(7) 0.039(7)
C55 0.181(19) 0.102(13) 0.102(13) 0.059(11) 0.103(14) 0.092(14)
C89 0.081(12) 0.087(12) 0.145(17) 0.029(12) 0.030(12) 0.069(10)
C20 0.071(10) 0.104(12) 0.060(9) 0.045(9) -0.007(8) 0.034(9)
C54 0.188(19) 0.103(12) 0.089(11) 0.070(10) 0.105(13) 0.102(13)
C56 0.150(15) 0.084(10) 0.075(10) 0.049(9) 0.080(11) 0.086(11)
C88 0.096(13) 0.093(13) 0.152(18) 0.060(13) 0.071(14) 0.070(11)
C70 0.102(13) 0.044(8) 0.152(16) 0.037(10) 0.078(12) 0.029(9)
N13 0.147(10) 0.125(9) 0.152(10) 0.085(8) 0.033(7) 0.071(7)
C71 0.078(10) 0.069(9) 0.122(13) 0.033(9) 0.073(10) 0.042(8)
C60 0.076(12) 0.054(9) 0.120(16) -0.003(11) -0.041(12) 0.035(9)
C66 0.100(8) 0.060(7) 0.085(8) 0.036(6) 0.049(7) 0.039(6)
C65 0.123(10) 0.077(8) 0.124(10) 0.049(7) 0.066(8) 0.049(7)
C64 0.130(10) 0.111(9) 0.133(10) 0.069(8) 0.044(8) 0.071(8)
C59 0.051(10) 0.068(11) 0.18(2) 0.003(13) 0.013(13) 0.031(9)
C63 0.158(12) 0.137(11) 0.146(11) 0.092(9) 0.029(8) 0.068(8)
N6 0.021(4) 0.038(5) 0.029(4) 0.001(4) 0.002(3) 0.015(4)
N1 0.038(5) 0.045(5) 0.010(4) 0.001(3) 0.003(3) 0.025(4)
N4 0.037(5) 0.064(7) 0.038(6) -0.008(5) 0.002(5) 0.008(5)
N15 0.036(5) 0.053(6) 0.055(6) 0.028(5) 0.012(4) 0.024(5)
C3S 0.111(11) 0.118(10) 0.093(10) 0.076(8) 0.035(7) 0.043(7)
O3S 0.101(8) 0.131(8) 0.094(8) 0.071(6) 0.034(6) 0.063(6)
C5S 0.078(14) 0.089(14) 0.093(14) 0.035(10) 0.040(10) 0.038(10)
O5S 0.094(11) 0.086(11) 0.104(11) 0.043(8) 0.044(9) 0.048(8)
O9S 0.063(14) 0.057(13) 0.048(13) 0.030(10) 0.026(10) 0.021(9)
C9S 0.08(2) 0.08(2) 0.08(2) 0.039(14) 0.035(13) 0.032(13)
C12S 0.10(3) 0.10(3) 0.09(3) 0.046(14) 0.035(12) 0.042(14)
O12S 0.11(2) 0.11(2) 0.12(2) 0.045(11) 0.046(10) 0.057(12)
C1S 0.098(11) 0.114(11) 0.120(11) 0.058(8) 0.011(8) 0.054(8)
O1S 0.078(9) 0.063(8) 0.100(10) -0.011(7) 0.037(8) 0.014(7)
C6S 0.085(13) 0.077(13) 0.073(13) 0.024(9) 0.037(10) 0.039(10)
O6S 0.112(12) 0.096(12) 0.118(13) 0.039(9) 0.056(9) 0.049(9)
C7S 0.12(3) 0.12(3) 0.13(3) 0.058(17) 0.043(14) 0.054(17)
O7S 0.076(15) 0.081(15) 0.079(15) 0.045(10) 0.024(9) 0.027(9)
C11S 0.10(3) 0.10(3) 0.10(3) 0.051(15) 0.036(12) 0.042(14)
O11S 0.105(19) 0.107(19) 0.103(19) 0.051(11) 0.039(10) 0.044(11)
O8S 0.14(2) 0.13(2) 0.12(2) 0.062(12) 0.041(11) 0.048(12)
C8S 0.062(16) 0.052(15) 0.062(16) 0.025(11) 0.014(10) 0.023(11)
C2S 0.102(10) 0.126(11) 0.089(10) 0.025(7) 0.061(8) 0.048(8)
O2S 0.043(5) 0.093(7) 0.059(6) 0.020(5) 0.013(4) 0.028(5)
C4S 0.125(15) 0.127(14) 0.094(13) 0.075(12) 0.071(12) 0.072(12)
O4S 0.110(9) 0.134(10) 0.100(9) 0.062(8) 0.054(7) 0.075(8)
N1L 0.041(4) 0.042(4) 0.042(4) 0.018(3) 0.013(3) 0.018(2)
C1L 0.050(5) 0.053(5) 0.052(6) 0.020(4) 0.029(4) 0.017(4)
C2L 0.061(10) 0.059(10) 0.059(10) 0.029(7) 0.024(7) 0.021(7)
C3L 0.076(12) 0.076(12) 0.077(12) 0.036(7) 0.023(6) 0.037(7)
C4L 0.091(10) 0.090(10) 0.090(10) 0.040(6) 0.033(5) 0.041(6)
C5L 0.079(9) 0.082(9) 0.078(9) 0.035(6) 0.030(5) 0.031(6)
C6L 0.106(10) 0.102(9) 0.109(10) 0.053(7) 0.031(6) 0.049(6)
C7L 0.104(10) 0.099(10) 0.107(10) 0.053(7) 0.029(6) 0.049(7)
C8L 0.096(10) 0.090(9) 0.097(10) 0.048(6) 0.031(6) 0.045(6)
O1L 0.104(14) 0.102(14) 0.109(14) 0.054(10) 0.042(10) 0.045(9)
O2L 0.077(6) 0.069(5) 0.076(5) 0.035(4) 0.017(4) 0.038(4)
N1LA 0.041(4) 0.042(4) 0.042(4) 0.018(3) 0.013(3) 0.018(2)
C1LA 0.050(5) 0.053(5) 0.052(6) 0.020(4) 0.029(4) 0.017(4)
C2LA 0.099(13) 0.096(13) 0.091(13) 0.049(9) 0.036(8) 0.038(8)
C3LA 0.081(14) 0.080(14) 0.086(14) 0.034(9) 0.028(8) 0.039(9)
C4LA 0.068(10) 0.054(10) 0.058(10) 0.027(7) 0.021(7) 0.025(7)
C5LA 0.037(8) 0.054(8) 0.035(8) 0.024(6) 0.010(6) 0.009(6)
C6LA 0.106(10) 0.102(9) 0.109(10) 0.053(7) 0.031(6) 0.049(6)
C7LA 0.104(10) 0.099(10) 0.107(10) 0.053(7) 0.029(6) 0.049(7)
C8LA 0.096(10) 0.090(9) 0.097(10) 0.048(6) 0.031(6) 0.045(6)
O1LA 0.176(13) 0.174(13) 0.179(13) 0.083(7) 0.058(6) 0.080(7)
O2LA 0.077(6) 0.069(5) 0.076(5) 0.035(4) 0.017(4) 0.038(4)
O3L 0.041(4) 0.042(4) 0.042(4) 0.018(3) 0.013(3) 0.018(2)
C5LB 0.075(13) 0.075(13) 0.073(13) 0.037(8) 0.022(5) 0.034(8)
C10S 0.11(3) 0.12(3) 0.12(3) 0.052(14) 0.034(11) 0.056(14)
O10S 0.126(18) 0.121(18) 0.121(18) 0.059(11) 0.039(10) 0.055(11)

loop_
_atom_type_symbol
_atom_type_description
_atom_type_scat_dispersion_real
_atom_type_scat_dispersion_imag
_atom_type_scat_source
C C 0.0033 0.0016 'International Tables Vol C Tables 4.2.6.8 and 6.1.1.4'
Cu Cu 0.3201 1.2651 'International Tables Vol C Tables 4.2.6.8 and 6.1.1.4'
P P 0.1023 0.0942 'International Tables Vol C Tables 4.2.6.8 and 6.1.1.4'
Re Re -1.0185 7.231 'International Tables Vol C Tables 4.2.6.8 and 6.1.1.4'
N N 0.0061 0.0033 'International Tables Vol C Tables 4.2.6.8 and 6.1.1.4'
O O 0.0106 0.006 'International Tables Vol C Tables 4.2.6.8 and 6.1.1.4'
H H 0 0 'International Tables Vol C Tables 4.2.6.8 and 6.1.1.4'

loop_
_geom_angle_atom_site_label_1
_geom_angle_atom_site_label_2
_geom_angle_atom_site_label_3
_geom_angle
_geom_angle_site_symmetry_1
_geom_angle_site_symmetry_3
_geom_angle_publ_flag
N1 Re1 C3 107.9(4) . . ?
N1 Re1 C4 99.5(4) . . ?
C3 Re1 C4 84.6(4) . . ?
N1 Re1 C2 97.2(3) . . ?
C3 Re1 C2 84.5(4) . . ?
C4 Re1 C2 162.3(4) . . ?
N1 Re1 N5 159.3(3) . . ?
C3 Re1 N5 92.8(3) . . ?
C4 Re1 N5 82.7(3) . . ?
C2 Re1 N5 83.8(3) . . ?
N1 Re1 P1 96.0(3) . . ?
C3 Re1 P1 156.1(3) . . ?
C4 Re1 P1 92.2(3) . . ?
C2 Re1 P1 92.0(3) . . ?
N5 Re1 P1 63.3(2) . . ?
N6 Re2 C9 96.3(4) . . ?
N6 Re2 C7 93.9(4) . . ?
C9 Re2 C7 94.3(3) . . ?
N6 Re2 C10 98.5(4) . . ?
C9 Re2 C10 86.3(4) . . ?
C7 Re2 C10 167.4(4) . . ?
N6 Re2 C8 101.5(4) . . ?
C9 Re2 C8 161.9(4) . . ?
C7 Re2 C8 87.8(3) . . ?
C10 Re2 C8 87.8(3) . . ?
N6 Re2 N1LA 170.9(5) . . ?
C9 Re2 N1LA 77.9(5) . . ?
C7 Re2 N1LA 79.7(5) . . ?
C10 Re2 N1LA 88.2(5) . . ?
C8 Re2 N1LA 84.9(5) . . ?
N6 Re2 O3L 179.8(10) . . ?
C9 Re2 O3L 83.7(11) . . ?
C7 Re2 O3L 86.3(10) . . ?
C10 Re2 O3L 81.2(10) . . ?
C8 Re2 O3L 78.5(11) . . ?
N6 Re2 N1L 172.8(7) . . ?
C9 Re2 N1L 76.5(8) . . ?
C7 Re2 N1L 85.7(7) . . ?
C10 Re2 N1L 82.2(7) . . ?
C8 Re2 N1L 85.7(8) . . ?
N6 Cu1 N7 100.6(3) 2_666 . ?
N6 Cu1 N2 102.3(3) 2_666 . ?
N7 Cu1 N2 103.0(3) . . ?
N6 Cu1 P2 115.6(2) 2_666 . ?
N7 Cu1 P2 118.8(2) . . ?
N2 Cu1 P2 114.2(2) . . ?
N8 Cu2 N3 101.9(3) . . ?
N8 Cu2 P4 106.6(2) . . ?
N3 Cu2 P4 104.9(2) . . ?
N8 Cu2 P3 113.6(2) . . ?
N3 Cu2 P3 119.4(2) . . ?
P4 Cu2 P3 109.34(11) . . ?
N9 Cu3 N1 100.0(3) . 2_666 ?
N9 Cu3 P5 115.9(3) . . ?
N1 Cu3 P5 116.6(2) 2_666 . ?
N9 Cu3 P6 107.4(2) . . ?
N1 Cu3 P6 98.3(2) 2_666 . ?
P5 Cu3 P6 116.17(11) . . ?
C40 P2 C33 102.5(4) . . ?
C40 P2 C34 101.8(4) . . ?
C33 P2 C34 104.4(4) . . ?
C40 P2 Cu1 115.7(3) . . ?
C33 P2 Cu1 112.9(3) . . ?
C34 P2 Cu1 117.7(3) . . ?
C102 P6 C101 102.8(5) . . ?
C102 P6 C108 106.9(5) . . ?
C101 P6 C108 105.2(4) . . ?
C102 P6 Cu3 110.5(3) . . ?
C101 P6 Cu3 113.6(4) . . ?
C108 P6 Cu3 116.8(4) . . ?
C23 P1 C17 105.5(5) . . ?
C23 P1 C16 109.5(5) . . ?
C17 P1 C16 106.1(5) . . ?
C23 P1 Re1 118.9(3) . . ?
C17 P1 Re1 125.0(3) . . ?
C16 P1 Re1 88.8(3) . . ?
C67 P4 C74 104.5(6) . . ?
C67 P4 C68 101.2(5) . . ?
C74 P4 C68 103.2(5) . . ?
C67 P4 Cu2 113.7(4) . . ?
C74 P4 Cu2 115.3(4) . . ?
C68 P4 Cu2 117.1(3) . . ?
C85 P5 C84 104.9(6) . . ?
C85 P5 C91 103.0(4) . . ?
C84 P5 C91 103.5(5) . . ?
C85 P5 Cu3 115.3(4) . . ?
C84 P5 Cu3 114.6(4) . . ?
C91 P5 Cu3 114.1(3) . . ?
C51 P3 C57 103.3(6) . . ?
C51 P3 C50 102.1(5) . . ?
C57 P3 C50 100.5(5) . . ?
C51 P3 Cu2 116.4(4) . . ?
C57 P3 Cu2 115.6(4) . . ?
C50 P3 Cu2 116.7(4) . . ?
C2 N2 Cu1 171.6(8) . . ?
C7 N7 Cu1 166.8(8) . . ?
C8 N8 Cu2 171.4(8) . . ?
C3 N3 Cu2 161.0(8) . . ?
C9 N9 Cu3 166.5(8) . . ?
N2 C2 Re1 177.1(9) . . ?
C12 N5 C16 117.8(9) . . ?
C12 N5 Re1 139.5(8) . . ?
C16 N5 Re1 102.2(7) . . ?
N9 C9 Re2 175.5(9) . . ?
N8 C8 Re2 177.5(8) . . ?
N7 C7 Re2 175.8(8) . . ?
N3 C3 Re1 174.2(9) . . ?
C33 N11 C29 120.5(10) . . ?
C101 C100 C99 120.5(10) . . ?
C101 C100 H100 119.8 . . ?
C99 C100 H100 119.8 . . ?
C98 C99 C100 118.5(10) . . ?
C98 C99 H99 120.8 . . ?
C100 C99 H99 120.8 . . ?
C24 C23 C28 120.2(9) . . ?
C24 C23 P1 121.1(8) . . ?
C28 C23 P1 118.7(7) . . ?
N15 C101 C100 121.5(9) . . ?
N15 C101 P6 117.4(7) . . ?
C100 C101 P6 121.1(8) . . ?
N4 C4 Re1 176.0(10) . . ?
C72 C73 C68 119.5(10) . . ?
C72 C73 H73 120.2 . . ?
C68 C73 H73 120.2 . . ?
C16 C15 C14 115.3(11) . . ?
C16 C15 H15 122.4 . . ?
C14 C15 H15 122.4 . . ?
N5 C16 C15 124.0(10) . . ?
N5 C16 P1 105.1(7) . . ?
C15 C16 P1 130.9(9) . . ?
C109 C108 C113 121.3(10) . . ?
C109 C108 P6 122.7(9) . . ?
C113 C108 P6 116.0(8) . . ?
C32 C33 N11 118.7(9) . . ?
C32 C33 P2 124.6(8) . . ?
N11 C33 P2 116.5(7) . . ?
C69 C68 C73 119.9(10) . . ?
C69 C68 P4 119.7(8) . . ?
C73 C68 P4 120.3(8) . . ?
C99 C98 C97 118.7(10) . . ?
C99 C98 H98 120.7 . . ?
C97 C98 H98 120.7 . . ?
C108 C109 C110 118.0(12) . . ?
C108 C109 H109 121 . . ?
C110 C109 H109 121 . . ?
C27 C28 C23 119.6(10) . . ?
C27 C28 H28 120.2 . . ?
C23 C28 H28 120.2 . . ?
N10 C10 Re2 178.9(10) . . ?
C22 C17 C18 119.0(10) . . ?
C22 C17 P1 121.5(8) . . ?
C18 C17 P1 119.6(8) . . ?
C103 C104 C105 120.3(11) . . ?
C103 C104 H104 119.9 . . ?
C105 C104 H104 119.9 . . ?
C39 C34 C35 121.1(8) . . ?
C39 C34 P2 115.8(7) . . ?
C35 C34 P2 122.7(7) . . ?
C30 C29 N11 119.0(11) . . ?
C30 C29 H29 120.5 . . ?
N11 C29 H29 120.5 . . ?
C33 C32 C31 121.8(10) . . ?
C33 C32 H32 119.1 . . ?
C31 C32 H32 119.1 . . ?
C50 N12 C46 117.6(11) . . ?
C92 C91 C96 120 . . ?
C92 C91 P5 120.7(5) . . ?
C96 C91 P5 119.1(5) . . ?
C93 C92 C91 120 . . ?
C93 C92 H92 120 . . ?
C91 C92 H92 120 . . ?
C92 C93 C94 120 . . ?
C92 C93 H93 120 . . ?
C94 C93 H93 120 . . ?
C95 C94 C93 120 . . ?
C95 C94 H94 120 . . ?
C93 C94 H94 120 . . ?
C94 C95 C96 120 . . ?
C94 C95 H95 120 . . ?
C96 C95 H95 120 . . ?
C95 C96 C91 120 . . ?
C95 C96 H96 120 . . ?
C91 C96 H96 120 . . ?
C75 C74 C79 118.8(11) . . ?
C75 C74 P4 124.8(10) . . ?
C79 C74 P4 116.3(8) . . ?
C26 C27 C28 120.3(10) . . ?
C26 C27 H27 119.9 . . ?
C28 C27 H27 119.9 . . ?
N15 C97 C98 123.7(11) . . ?
N15 C97 H97 118.1 . . ?
C98 C97 H97 118.1 . . ?
C34 C39 C38 120.1(9) . . ?
C34 C39 H39 120 . . ?
C38 C39 H39 120 . . ?
C107 C102 C103 117.9(10) . . ?
C107 C102 P6 121.2(8) . . ?
C103 C102 P6 119.9(8) . . ?
C106 C105 C104 120.4(10) . . ?
C106 C105 H105 119.8 . . ?
C104 C105 H105 119.8 . . ?
C13 C14 C15 122.5(11) . . ?
C13 C14 H14 118.7 . . ?
C15 C14 H14 118.7 . . ?
C112 C113 C108 119.0(11) . . ?
C112 C113 H113 120.5 . . ?
C108 C113 H113 120.5 . . ?
C37 C38 C39 118.6(10) . . ?
C37 C38 H38 120.7 . . ?
C39 C38 H38 120.7 . . ?
C48 C49 C50 119.0(11) . . ?
C48 C49 H49 120.5 . . ?
C50 C49 H49 120.5 . . ?
C25 C24 C23 119.7(10) . . ?
C25 C24 H24 120.2 . . ?
C23 C24 H24 120.2 . . ?
C71 C72 C73 120.9(11) . . ?
C71 C72 H72 119.5 . . ?
C73 C72 H72 119.5 . . ?
C104 C103 C102 120.0(11) . . ?
C104 C103 H103 120 . . ?
C102 C103 H103 120 . . ?
C31 C30 C29 120.2(10) . . ?
C31 C30 H30 119.9 . . ?
C29 C30 H30 119.9 . . ?
C84 C83 C82 119.1(12) . . ?
C84 C83 H83 120.4 . . ?
C82 C83 H83 120.4 . . ?
N5 C12 C13 123.8(11) . . ?
N5 C12 H12 118.1 . . ?
C13 C12 H12 118.1 . . ?
C36 C37 C38 121.2(10) . . ?
C36 C37 H37 119.4 . . ?
C38 C37 H37 119.4 . . ?
C74 C79 C78 120.2(12) . . ?
C74 C79 H79 119.9 . . ?
C78 C79 H79 119.9 . . ?
C12 C13 C14 116.5(11) . . ?
C12 C13 H13 121.7 . . ?
C14 C13 H13 121.7 . . ?
C102 C107 C106 121.3(11) . . ?
C102 C107 H107 119.4 . . ?
C106 C107 H107 119.4 . . ?
N12 C50 C49 121.1(10) . . ?
N12 C50 P3 115.0(9) . . ?
C49 C50 P3 123.7(8) . . ?
C30 C31 C32 119.8(10) . . ?
C30 C31 H31 120.1 . . ?
C32 C31 H31 120.1 . . ?
C83 C84 N14 121.3(11) . . ?
C83 C84 P5 117.2(8) . . ?
N14 C84 P5 121.5(10) . . ?
C27 C26 C25 121.0(11) . . ?
C27 C26 H26 119.5 . . ?
C25 C26 H26 119.5 . . ?
C20 C19 C18 118.5(12) . . ?
C20 C19 H19 120.7 . . ?
C18 C19 H19 120.7 . . ?
C86 C85 C90 119.8(12) . . ?
C86 C85 P5 118.7(10) . . ?
C90 C85 P5 121.6(10) . . ?
C105 C106 C107 120.1(11) . . ?
C105 C106 H106 120 . . ?
C107 C106 H106 120 . . ?
C110 C111 C112 121.4(13) . . ?
C110 C111 H111 119.3 . . ?
C112 C111 H111 119.3 . . ?
C19 C18 C17 121.2(12) . . ?
C19 C18 H18 119.4 . . ?
C17 C18 H18 119.4 . . ?
C37 C36 C35 119.5(10) . . ?
C37 C36 H36 120.2 . . ?
C35 C36 H36 120.2 . . ?
C58 C57 C62 119.3(12) . . ?
C58 C57 P3 122.8(11) . . ?
C62 C57 P3 117.2(10) . . ?
C34 C35 C36 119.3(9) . . ?
C34 C35 H35 120.4 . . ?
C36 C35 H35 120.4 . . ?
C17 C22 C21 119.6(11) . . ?
C17 C22 H22 120.2 . . ?
C21 C22 H22 120.2 . . ?
C68 C69 C70 119.4(11) . . ?
C68 C69 H69 120.3 . . ?
C70 C69 H69 120.3 . . ?
C66 C67 N13 117.5(14) . . ?
C66 C67 P4 126.9(12) . . ?
N13 C67 P4 114.8(10) . . ?
C81 C82 C83 119.4(14) . . ?
C81 C82 H82 120.3 . . ?
C83 C82 H82 120.3 . . ?
C47 C48 C49 119.7(12) . . ?
C47 C48 H48 120.1 . . ?
C49 C48 H48 120.1 . . ?
C56 C51 C52 118.5(12) . . ?
C56 C51 P3 124.9(10) . . ?
C52 C51 P3 116.5(8) . . ?
C53 C52 C51 121.1(11) . . ?
C53 C52 H52 119.4 . . ?
C51 C52 H52 119.4 . . ?
C78 C77 C76 120.9(13) . . ?
C78 C77 H77 119.6 . . ?
C76 C77 H77 119.6 . . ?
C111 C110 C109 120.2(13) . . ?
C111 C110 H110 119.9 . . ?
C109 C110 H110 119.9 . . ?
C85 C86 C87 120.0(14) . . ?
C85 C86 H86 120 . . ?
C87 C86 H86 120 . . ?
C111 C112 C113 120.1(13) . . ?
C111 C112 H112 120 . . ?
C113 C112 H112 120 . . ?
C24 C25 C26 119.1(11) . . ?
C24 C25 H25 120.5 . . ?
C26 C25 H25 120.5 . . ?
C41 C40 C45 120 . . ?
C41 C40 P2 120.6(4) . . ?
C45 C40 P2 119.4(4) . . ?
C40 C41 C42 120 . . ?
C40 C41 H41 120 . . ?
C42 C41 H41 120 . . ?
C43 C42 C41 120 . . ?
C43 C42 H42 120 . . ?
C41 C42 H42 120 . . ?
C42 C43 C44 120 . . ?
C42 C43 H43 120 . . ?
C44 C43 H43 120 . . ?
C45 C44 C43 120 . . ?
C45 C44 H44 120 . . ?
C43 C44 H44 120 . . ?
C44 C45 C40 120 . . ?
C44 C45 H45 120 . . ?
C40 C45 H45 120 . . ?
C80 N14 C84 118.2(13) . . ?
C20 C21 C22 120.8(12) . . ?
C20 C21 H21 119.6 . . ?
C22 C21 H21 119.6 . . ?
C74 C75 C76 121.3(14) . . ?
C74 C75 H75 119.3 . . ?
C76 C75 H75 119.3 . . ?
C47 C46 N12 123.2(12) . . ?
C47 C46 H46 118.4 . . ?
N12 C46 H46 118.4 . . ?
C57 C62 C61 122.4(16) . . ?
C57 C62 H62 118.8 . . ?
C61 C62 H62 118.8 . . ?
C77 C76 C75 120.6(13) . . ?
C77 C76 H76 119.7 . . ?
C75 C76 H76 119.7 . . ?
C54 C53 C52 120.8(13) . . ?
C54 C53 H53 119.6 . . ?
C52 C53 H53 119.6 . . ?
C77 C78 C79 118.1(15) . . ?
C77 C78 H78 120.9 . . ?
C79 C78 H78 120.9 . . ?
C57 C58 C59 121.8(16) . . ?
C57 C58 H58 119.1 . . ?
C59 C58 H58 119.1 . . ?
C46 C47 C48 119.3(12) . . ?
C46 C47 H47 120.3 . . ?
C48 C47 H47 120.3 . . ?
N14 C80 C81 120.5(13) . . ?
N14 C80 H80 119.8 . . ?
C81 C80 H80 119.8 . . ?
C88 C87 C86 119.8(17) . . ?
C88 C87 H87 120.1 . . ?
C86 C87 H87 120.1 . . ?
C60 C61 C62 115.8(18) . . ?
C60 C61 H61 122.1 . . ?
C62 C61 H61 122.1 . . ?
C82 C81 C80 121.4(14) . . ?
C82 C81 H81 119.3 . . ?
C80 C81 H81 119.3 . . ?
C85 C90 C89 120.3(15) . . ?
C85 C90 H90 119.8 . . ?
C89 C90 H90 119.8 . . ?
C56 C55 C54 121.2(14) . . ?
C56 C55 H55 119.4 . . ?
C54 C55 H55 119.4 . . ?
C90 C89 C88 119.3(16) . . ?
C90 C89 H89 120.3 . . ?
C88 C89 H89 120.3 . . ?
C21 C20 C19 120.8(12) . . ?
C21 C20 H20 119.6 . . ?
C19 C20 H20 119.6 . . ?
C53 C54 C55 118.1(13) . . ?
C53 C54 H54 121 . . ?
C55 C54 H54 121 . . ?
C55 C56 C51 120.1(14) . . ?
C55 C56 H56 119.9 . . ?
C51 C56 H56 119.9 . . ?
C87 C88 C89 120.7(16) . . ?
C87 C88 H88 119.7 . . ?
C89 C88 H88 119.7 . . ?
C69 C70 C71 121.6(13) . . ?
C69 C70 H70 119.2 . . ?
C71 C70 H70 119.2 . . ?
C67 N13 C63 122.1(17) . . ?
C72 C71 C70 118.3(12) . . ?
C72 C71 H71 120.8 . . ?
C70 C71 H71 120.8 . . ?
C61 C60 C59 123.9(17) . . ?
C61 C60 H60 118.1 . . ?
C59 C60 H60 118.1 . . ?
C67 C66 C65 122.3(16) . . ?
C67 C66 H66 118.8 . . ?
C65 C66 H66 118.8 . . ?
C64 C65 C66 116.5(17) . . ?
C64 C65 H65 121.7 . . ?
C66 C65 H65 121.7 . . ?
C65 C64 C63 126(2) . . ?
C65 C64 H64 117 . . ?
C63 C64 H64 117 . . ?
C58 C59 C60 116.8(17) . . ?
C58 C59 H59 121.6 . . ?
C60 C59 H59 121.6 . . ?
C64 C63 N13 115(2) . . ?
C64 C63 H63 122.4 . . ?
N13 C63 H63 122.4 . . ?
Re2 N6 Cu1 165.7(5) . 2_666 ?
Re1 N1 Cu3 171.0(4) . 2_666 ?
C97 N15 C101 117.1(9) . . ?
O3S C3S H3S1 109.5 . . ?
O3S C3S H3S2 109.5 . . ?
H3S1 C3S H3S2 109.5 . . ?
O3S C3S H3S3 109.5 . . ?
H3S1 C3S H3S3 109.5 . . ?
H3S2 C3S H3S3 109.5 . . ?
C3S O3S H3S 109.5 . . ?
O5S C5S H5S1 109.5 . . ?
O5S C5S H5S2 109.5 . . ?
H5S1 C5S H5S2 109.5 . . ?
O5S C5S H5S3 109.5 . . ?
H5S1 C5S H5S3 109.5 . . ?
H5S2 C5S H5S3 109.5 . . ?
C9S O9S H9S 109.5 . . ?
O9S C9S H9S1 109.5 . . ?
O9S C9S H9S2 109.5 . . ?
H9S1 C9S H9S2 109.5 . . ?
O9S C9S H9S3 109.5 . . ?
H9S1 C9S H9S3 109.5 . . ?
H9S2 C9S H9S3 109.5 . . ?
O12S C12S H12A 109.5 . . ?
O12S C12S H12B 109.5 . . ?
H12A C12S H12B 109.5 . . ?
O12S C12S H12C 109.4 . . ?
H12A C12S H12C 109.5 . . ?
H12B C12S H12C 109.5 . . ?
C12S O12S H12S 109.4 . . ?
O1S C1S H1S1 109.5 . . ?
O1S C1S H1S2 109.5 . . ?
H1S1 C1S H1S2 109.5 . . ?
O1S C1S H1S3 109.5 . . ?
H1S1 C1S H1S3 109.5 . . ?
H1S2 C1S H1S3 109.5 . . ?
C1S O1S H1S 109.5 . . ?
O6S C6S H6S1 109.5 . . ?
O6S C6S H6S2 109.5 . . ?
H6S1 C6S H6S2 109.5 . . ?
O6S C6S H6S3 109.5 . . ?
H6S1 C6S H6S3 109.5 . . ?
H6S2 C6S H6S3 109.5 . . ?
C6S O6S H6S 109.5(17) . . ?
O7S C7S H7S1 109.5 . . ?
O7S C7S H7S2 109.5 . . ?
H7S1 C7S H7S2 109.5 . . ?
O7S C7S H7S3 109.5 . . ?
H7S1 C7S H7S3 109.5 . . ?
H7S2 C7S H7S3 109.5 . . ?
C7S O7S H7S 109.5 . . ?
O11S C11S H11A 109.5 . . ?
O11S C11S H11B 109.5 . . ?
H11A C11S H11B 109.5 . . ?
O11S C11S H11C 109.5 . . ?
H11A C11S H11C 109.5 . . ?
H11B C11S H11C 109.5 . . ?
C11S O11S H11S 103.5(17) . . ?
C8S O8S H8S 108.4(15) . . ?
O8S C8S H8S1 109.5 . . ?
O8S C8S H8S2 109.5 . . ?
H8S1 C8S H8S2 109.5 . . ?
O8S C8S H8S3 109.5 . . ?
H8S1 C8S H8S3 109.5 . . ?
H8S2 C8S H8S3 109.5 . . ?
O2S C2S H2S1 109.5 . . ?
O2S C2S H2S2 109.5 . . ?
H2S1 C2S H2S2 109.5 . . ?
O2S C2S H2S3 109.5 . . ?
H2S1 C2S H2S3 109.5 . . ?
H2S2 C2S H2S3 109.5 . . ?
C2S O2S H2S 106.3(18) . . ?
O4S C4S H4S1 109.5 . . ?
O4S C4S H4S2 109.5 . . ?
H4S1 C4S H4S2 109.5 . . ?
O4S C4S H4S3 109.5 . . ?
H4S1 C4S H4S3 109.5 . . ?
H4S2 C4S H4S3 109.5 . . ?
C4S O4S H4S 101.1(15) . . ?
C1L N1L C5L 120 . . ?
C1L N1L Re2 110.3(13) . . ?
C5L N1L Re2 129.6(13) . . ?
C2L C1L N1L 120 . . ?
C2L C1L H1L 120 . . ?
N1L C1L H1L 120 . . ?
C1L C2L C3L 120 . . ?
C1L C2L H2L 120 . . ?
C3L C2L H2L 120 . . ?
C4L C3L C2L 120 . . ?
C4L C3L H3L 120 . . ?
C2L C3L H3L 120 . . ?
C3L C4L C5L 120 . . ?
C3L C4L C6L 139.9(18) . . ?
C5L C4L C6L 98.5(18) . . ?
C4L C5L N1L 120 . . ?
C4L C5L H5L 120 . . ?
N1L C5L H5L 120 . . ?
C4L C6L C7L 107(2) . . ?
C4L C6L H6L 126.6 . . ?
C7L C6L H6L 126.6 . . ?
C6L C7L C8L 122(4) . . ?
C6L C7L H7L 119 . . ?
C8L C7L H7L 119 . . ?
O1L C8L O2L 117(4) . . ?
O1L C8L C7L 122(4) . . ?
O2L C8L C7L 122(4) . . ?
C8L O1L H1L1 109.5 . . ?
C8L O2L H2L1 109.5 . . ?
C1LA N1LA C5LA 120 . . ?
C1LA N1LA Re2 123.3(9) . . ?
C5LA N1LA Re2 116.2(9) . . ?
N1LA C1LA C2LA 120 . . ?
N1LA C1LA H1LA 120 . . ?
C2LA C1LA H1LA 120 . . ?
C3LA C2LA C1LA 120 . . ?
C3LA C2LA H2LA 120 . . ?
C1LA C2LA H2LA 120 . . ?
C2LA C3LA C4LA 120 . . ?
C2LA C3LA H3LA 120 . . ?
C4LA C3LA H3LA 120 . . ?
C3LA C4LA C5LA 120 . . ?
C3LA C4LA C6LA 116.3(19) . . ?
C5LA C4LA C6LA 123.4(19) . . ?
C4LA C5LA N1LA 120 . . ?
C4LA C5LA H5LA 120 . . ?
N1LA C5LA H5LA 120 . . ?
C7LA C6LA C4LA 127(3) . . ?
C7LA C6LA H6LA 116.3 . . ?
C4LA C6LA H6LA 116.4 . . ?
C6LA C7LA C8LA 117(2) . . ?
C6LA C7LA H7LA 121.4 . . ?
C8LA C7LA H7LA 121.4 . . ?
O1LA C8LA O2LA 133(3) . . ?
O1LA C8LA C7LA 114(3) . . ?
O2LA C8LA C7LA 109(2) . . ?
C8LA O1LA H1L2 109.5 . . ?
C8LA O2LA H2L2 109.5 . . ?
C5LB O3L Re2 95(3) . . ?
C5LB O3L H3LB 99.1 . . ?
Re2 O3L H3LB 121.2 . . ?
O3L C5LB H5L1 109.5 . . ?
O3L C5LB H5L2 109.5 . . ?
H5L1 C5LB H5L2 109.5 . . ?
O3L C5LB H5L3 109.5 . . ?
H5L1 C5LB H5L3 109.5 . . ?
H5L2 C5LB H5L3 109.5 . . ?
O10S C10S H10A 109.5 . . ?
O10S C10S H10B 109.5 . . ?
H10A C10S H10B 109.5 . . ?
O10S C10S H10C 109.5 . . ?
H10A C10S H10C 109.5 . . ?
H10B C10S H10C 109.5 . . ?
C10S O10S H10S 109.5 . . ?

loop_
_geom_bond_atom_site_label_1
_geom_bond_atom_site_label_2
_geom_bond_distance
_geom_bond_site_symmetry_2
_geom_bond_publ_flag
Re1 N1 1.658(8) . ?
Re1 C3 2.094(10) . ?
Re1 C4 2.097(10) . ?
Re1 C2 2.111(9) . ?
Re1 N5 2.417(9) . ?
Re1 P1 2.425(3) . ?
Re2 N6 1.657(8) . ?
Re2 C9 2.088(10) . ?
Re2 C7 2.102(10) . ?
Re2 C10 2.102(11) . ?
Re2 C8 2.106(9) . ?
Re2 N1LA 2.437(8) . ?
Re2 O3L 2.439(10) . ?
Re2 N1L 2.444(9) . ?
Cu1 N6 1.991(8) 2_666 ?
Cu1 N7 1.995(8) . ?
Cu1 N2 2.016(8) . ?
Cu1 P2 2.241(3) . ?
Cu2 N8 2.001(7) . ?
Cu2 N3 2.056(9) . ?
Cu2 P4 2.264(3) . ?
Cu2 P3 2.267(3) . ?
Cu3 N9 1.981(8) . ?
Cu3 N1 2.002(8) 2_666 ?
Cu3 P5 2.253(3) . ?
Cu3 P6 2.265(3) . ?
P2 C40 1.802(6) . ?
P2 C33 1.817(10) . ?
P2 C34 1.842(9) . ?
P6 C102 1.820(10) . ?
P6 C101 1.828(10) . ?
P6 C108 1.847(11) . ?
P1 C23 1.812(10) . ?
P1 C17 1.821(10) . ?
P1 C16 1.831(10) . ?
P4 C67 1.789(13) . ?
P4 C74 1.818(11) . ?
P4 C68 1.823(11) . ?
P5 C85 1.831(12) . ?
P5 C84 1.834(12) . ?
P5 C91 1.838(7) . ?
P3 C51 1.820(12) . ?
P3 C57 1.829(11) . ?
P3 C50 1.843(11) . ?
N2 C2 1.137(11) . ?
N7 C7 1.168(12) . ?
N8 C8 1.134(11) . ?
N3 C3 1.146(12) . ?
N9 C9 1.156(12) . ?
N5 C12 1.334(13) . ?
N5 C16 1.348(13) . ?
N11 C33 1.391(13) . ?
N11 C29 1.418(13) . ?
C100 C101 1.371(13) . ?
C100 C99 1.395(13) . ?
C100 H100 0.95 . ?
C99 C98 1.360(14) . ?
C99 H99 0.95 . ?
C23 C24 1.391(13) . ?
C23 C28 1.395(13) . ?
C101 N15 1.366(12) . ?
C4 N4 1.165(12) . ?
C73 C72 1.371(14) . ?
C73 C68 1.380(13) . ?
C73 H73 0.95 . ?
C15 C16 1.378(13) . ?
C15 C14 1.388(15) . ?
C15 H15 0.95 . ?
C108 C109 1.383(14) . ?
C108 C113 1.401(14) . ?
C33 C32 1.357(12) . ?
C68 C69 1.343(14) . ?
C98 C97 1.393(15) . ?
C98 H98 0.95 . ?
C109 C110 1.420(16) . ?
C109 H109 0.95 . ?
C28 C27 1.378(14) . ?
C28 H28 0.95 . ?
C10 N10 1.132(13) . ?
C17 C22 1.372(14) . ?
C17 C18 1.401(14) . ?
C104 C103 1.383(14) . ?
C104 C105 1.385(16) . ?
C104 H104 0.95 . ?
C34 C39 1.356(13) . ?
C34 C35 1.368(12) . ?
C29 C30 1.380(15) . ?
C29 H29 0.95 . ?
C32 C31 1.395(13) . ?
C32 H32 0.95 . ?
N12 C50 1.359(14) . ?
N12 C46 1.376(15) . ?
C91 C92 1.39 . ?
C91 C96 1.39 . ?
C92 C93 1.39 . ?
C92 H92 0.95 . ?
C93 C94 1.39 . ?
C93 H93 0.95 . ?
C94 C95 1.39 . ?
C94 H94 0.95 . ?
C95 C96 1.39 . ?
C95 H95 0.95 . ?
C96 H96 0.95 . ?
C74 C75 1.334(15) . ?
C74 C79 1.398(16) . ?
C27 C26 1.369(15) . ?
C27 H27 0.95 . ?
C97 N15 1.342(13) . ?
C97 H97 0.95 . ?
C39 C38 1.391(13) . ?
C39 H39 0.95 . ?
C102 C107 1.378(14) . ?
C102 C103 1.392(14) . ?
C105 C106 1.327(16) . ?
C105 H105 0.95 . ?
C14 C13 1.385(16) . ?
C14 H14 0.95 . ?
C113 C112 1.391(15) . ?
C113 H113 0.95 . ?
C38 C37 1.369(15) . ?
C38 H38 0.95 . ?
C49 C48 1.389(14) . ?
C49 C50 1.395(15) . ?
C49 H49 0.95 . ?
C24 C25 1.390(15) . ?
C24 H24 0.95 . ?
C72 C71 1.338(16) . ?
C72 H72 0.95 . ?
C103 H103 0.95 . ?
C30 C31 1.375(16) . ?
C30 H30 0.95 . ?
C83 C84 1.386(16) . ?
C83 C82 1.422(15) . ?
C83 H83 0.95 . ?
C12 C13 1.365(15) . ?
C12 H12 0.95 . ?
C37 C36 1.368(15) . ?
C37 H37 0.95 . ?
C79 C78 1.427(15) . ?
C79 H79 0.95 . ?
C13 H13 0.95 . ?
C107 C106 1.398(15) . ?
C107 H107 0.95 . ?
C31 H31 0.95 . ?
C84 N14 1.408(14) . ?
C26 C25 1.394(16) . ?
C26 H26 0.95 . ?
C19 C20 1.378(18) . ?
C19 C18 1.378(15) . ?
C19 H19 0.95 . ?
C85 C86 1.359(16) . ?
C85 C90 1.373(16) . ?
C106 H106 0.95 . ?
C111 C110 1.368(18) . ?
C111 C112 1.369(18) . ?
C111 H111 0.95 . ?
C18 H18 0.95 . ?
C36 C35 1.382(14) . ?
C36 H36 0.95 . ?
C57 C58 1.350(16) . ?
C57 C62 1.365(17) . ?
C35 H35 0.95 . ?
C22 C21 1.385(15) . ?
C22 H22 0.95 . ?
C69 C70 1.360(17) . ?
C69 H69 0.95 . ?
C67 C66 1.337(16) . ?
C67 N13 1.388(19) . ?
C82 C81 1.361(19) . ?
C82 H82 0.95 . ?
C48 C47 1.367(17) . ?
C48 H48 0.95 . ?
C51 C56 1.382(15) . ?
C51 C52 1.388(15) . ?
C52 C53 1.366(16) . ?
C52 H52 0.95 . ?
C77 C78 1.354(18) . ?
C77 C76 1.36(2) . ?
C77 H77 0.95 . ?
C110 H110 0.95 . ?
C86 C87 1.390(17) . ?
C86 H86 0.95 . ?
C112 H112 0.95 . ?
C25 H25 0.95 . ?
C40 C41 1.39 . ?
C40 C45 1.39 . ?
C41 C42 1.39 . ?
C41 H41 0.95 . ?
C42 C43 1.39 . ?
C42 H42 0.95 . ?
C43 C44 1.39 . ?
C43 H43 0.95 . ?
C44 C45 1.39 . ?
C44 H44 0.95 . ?
C45 H45 0.95 . ?
N14 C80 1.392(18) . ?
C21 C20 1.365(18) . ?
C21 H21 0.95 . ?
C75 C76 1.383(17) . ?
C75 H75 0.95 . ?
C46 C47 1.347(18) . ?
C46 H46 0.95 . ?
C62 C61 1.399(18) . ?
C62 H62 0.95 . ?
C76 H76 0.95 . ?
C53 C54 1.366(17) . ?
C53 H53 0.95 . ?
C78 H78 0.95 . ?
C58 C59 1.37(2) . ?
C58 H58 0.95 . ?
C47 H47 0.95 . ?
C80 C81 1.39(2) . ?
C80 H80 0.95 . ?
C87 C88 1.35(2) . ?
C87 H87 0.95 . ?
C61 C60 1.35(2) . ?
C61 H61 0.95 . ?
C81 H81 0.95 . ?
C90 C89 1.373(18) . ?
C90 H90 0.95 . ?
C55 C56 1.363(18) . ?
C55 C54 1.406(19) . ?
C55 H55 0.95 . ?
C89 C88 1.37(2) . ?
C89 H89 0.95 . ?
C20 H20 0.95 . ?
C54 H54 0.95 . ?
C56 H56 0.95 . ?
C88 H88 0.95 . ?
C70 C71 1.380(17) . ?
C70 H70 0.95 . ?
N13 C63 1.42(2) . ?
C71 H71 0.95 . ?
C60 C59 1.40(3) . ?
C60 H60 0.95 . ?
C66 C65 1.42(2) . ?
C66 H66 0.95 . ?
C65 C64 1.33(2) . ?
C65 H65 0.95 . ?
C64 C63 1.35(2) . ?
C64 H64 0.95 . ?
C59 H59 0.95 . ?
C63 H63 0.95 . ?
C3S O3S 1.46(2) . ?
C3S H3S1 0.98 . ?
C3S H3S2 0.98 . ?
C3S H3S3 0.98 . ?
O3S H3S 0.84 . ?
C5S O5S 1.31(4) . ?
C5S H5S1 0.98 . ?
C5S H5S2 0.98 . ?
C5S H5S3 0.98 . ?
O9S C9S 1.39(2) . ?
O9S H9S 0.84 . ?
C9S H9S1 0.98 . ?
C9S H9S2 0.98 . ?
C9S H9S3 0.98 . ?
C12S O12S 1.39(2) . ?
C12S H12A 0.98 . ?
C12S H12B 0.98 . ?
C12S H12C 0.98 . ?
O12S H12S 0.84 . ?
C1S O1S 1.458(5) . ?
C1S H1S1 0.98 . ?
C1S H1S2 0.98 . ?
C1S H1S3 0.98 . ?
O1S H1S 0.84 . ?
C6S O6S 1.358(18) . ?
C6S H6S1 0.98 . ?
C6S H6S2 0.98 . ?
C6S H6S3 0.98 . ?
O6S H6S 0.840(10) . ?
C7S O7S 1.43(2) . ?
C7S H7S1 0.98 . ?
C7S H7S2 0.98 . ?
C7S H7S3 0.98 . ?
O7S H7S 0.84 . ?
C11S O11S 1.42(2) . ?
C11S H11A 0.98 . ?
C11S H11B 0.98 . ?
C11S H11C 0.98 . ?
O11S H11S 0.860(6) . ?
O8S C8S 1.392(10) . ?
O8S H8S 0.840(12) . ?
C8S H8S1 0.98 . ?
C8S H8S2 0.98 . ?
C8S H8S3 0.98 . ?
C2S O2S 1.40(2) . ?
C2S H2S1 0.98 . ?
C2S H2S2 0.98 . ?
C2S H2S3 0.98 . ?
O2S H2S 0.840(5) . ?
C4S O4S 1.472(17) . ?
C4S H4S1 0.98 . ?
C4S H4S2 0.98 . ?
C4S H4S3 0.98 . ?
O4S H4S 0.842(10) . ?
N1L C1L 1.39 . ?
N1L C5L 1.39 . ?
C1L C2L 1.39 . ?
C1L H1L 0.95 . ?
C2L C3L 1.39 . ?
C2L H2L 0.95 . ?
C3L C4L 1.39 . ?
C3L H3L 0.95 . ?
C4L C5L 1.39 . ?
C4L C6L 1.398(5) . ?
C5L H5L 0.95 . ?
C6L C7L 1.399(5) . ?
C6L H6L 0.95 . ?
C7L C8L 1.430(5) . ?
C7L H7L 0.95 . ?
C8L O1L 1.348(5) . ?
C8L O2L 1.350(5) . ?
O1L H1L1 0.84 . ?
O2L H2L1 0.84 . ?
N1LA C1LA 1.39 . ?
N1LA C5LA 1.39 . ?
C1LA C2LA 1.39 . ?
C1LA H1LA 0.95 . ?
C2LA C3LA 1.39 . ?
C2LA H2LA 0.95 . ?
C3LA C4LA 1.39 . ?
C3LA H3LA 0.95 . ?
C4LA C5LA 1.39 . ?
C4LA C6LA 1.403(5) . ?
C5LA H5LA 0.95 . ?
C6LA C7LA 1.400(5) . ?
C6LA H6LA 0.95 . ?
C7LA C8LA 1.511(19) . ?
C7LA H7LA 0.95 . ?
C8LA O1LA 1.348(5) . ?
C8LA O2LA 1.350(5) . ?
O1LA H1L2 0.84 . ?
O2LA H2L2 0.84 . ?
O3L C5LB 1.505(18) . ?
O3L H3LB 0.843(10) . ?
C5LB H5L1 0.98 . ?
C5LB H5L2 0.98 . ?
C5LB H5L3 0.98 . ?
C10S O10S 1.39(2) . ?
C10S H10A 0.98 . ?
C10S H10B 0.98 . ?
C10S H10C 0.98 . ?
O10S H10S 0.84 . ?
